data_4120209
loop_
_publ_author_name
'Zhaojin Wang'
'Hongde Ye'
'Yuguang Li'
'Yizhi Li'
'Hong Yan'

_publ_section_title
;
 Unprecedented Boron-Functionalized Carborane Derivatives by Facile and
 Selective Cobalt-Induced B-H Activation
;
_journal_name_full 'Journal of the American Chemical Society'
_journal_page_first 11289
_journal_page_last 11298
_journal_paper_doi 10.1021/ja4047075
_journal_volume 135
_journal_year 2013
_chemical_formula_moiety 'C20 H26 B10 Fe O S'
_chemical_formula_sum 'C20 H26 B10 Fe O S'
_chemical_formula_weight 478.42
_chemical_name_common 6d
_chemical_name_systematic
; 
 ? 
;
_space_group_IT_number 14
_symmetry_cell_setting monoclinic
_symmetry_space_group_name_Hall '-P 2ybc'
_symmetry_space_group_name_H-M 'P 1 21/c 1'
_atom_sites_solution_hydrogens geom
_atom_sites_solution_primary direct
_atom_sites_solution_secondary difmap
_audit_creation_method SHELXL-97
_cell_angle_alpha 90.00
_cell_angle_beta 101.919(3)
_cell_angle_gamma 90.00
_cell_formula_units_Z 8
_cell_length_a 22.919(4)
_cell_length_b 14.761(3)
_cell_length_c 13.662(3)
_cell_measurement_reflns_used 5140
_cell_measurement_temperature 293(2)
_cell_measurement_theta_max 27.05
_cell_measurement_theta_min 2.28
_cell_volume 4522.3(16)
_computing_cell_refinement SMART
_computing_data_collection 'SMART (Bruker, 2000)'
_computing_data_reduction 'SAINT (Bruker, 2000)'
_computing_molecular_graphics SHELXTL
_computing_publication_material SHELXTL
_computing_structure_refinement 'SHELXL-97 (Sheldrick, 1997)'
_computing_structure_solution 'SHELXS-97 (Sheldrick, 1990)'
_diffrn_ambient_temperature 293(2)
_diffrn_measured_fraction_theta_full 1.000
_diffrn_measured_fraction_theta_max 1.000
_diffrn_measurement_device_type 'Bruker Smart Apex CCD'
_diffrn_measurement_method 'phi and omega scans'
_diffrn_radiation_monochromator graphite
_diffrn_radiation_source 'fine-focus sealed tube'
_diffrn_radiation_type MoK\a
_diffrn_radiation_wavelength 0.71073
_diffrn_reflns_av_R_equivalents 0.0833
_diffrn_reflns_av_sigmaI/netI 0.0665
_diffrn_reflns_limit_h_max 28
_diffrn_reflns_limit_h_min -28
_diffrn_reflns_limit_k_max 18
_diffrn_reflns_limit_k_min -18
_diffrn_reflns_limit_l_max 16
_diffrn_reflns_limit_l_min -16
_diffrn_reflns_number 34317
_diffrn_reflns_theta_full 26.00
_diffrn_reflns_theta_max 26.00
_diffrn_reflns_theta_min 0.91
_exptl_absorpt_coefficient_mu 0.772
_exptl_absorpt_correction_T_max 0.9198
_exptl_absorpt_correction_T_min 0.8929
_exptl_absorpt_correction_type multi-scan
_exptl_absorpt_process_details 'SADABS; Bruker, 2000'
_exptl_crystal_colour red-orange
_exptl_crystal_density_diffrn 1.405
_exptl_crystal_description block
_exptl_crystal_F_000 1968
_exptl_crystal_size_max 0.15
_exptl_crystal_size_mid 0.14
_exptl_crystal_size_min 0.11
_refine_diff_density_max 1.026
_refine_diff_density_min -1.306
_refine_diff_density_rms 0.101
_refine_ls_extinction_method none
_refine_ls_goodness_of_fit_ref 1.082
_refine_ls_hydrogen_treatment mixed
_refine_ls_matrix_type full
_refine_ls_number_parameters 603
_refine_ls_number_reflns 8897
_refine_ls_number_restraints 0
_refine_ls_restrained_S_all 1.082
_refine_ls_R_factor_all 0.0806
_refine_ls_R_factor_gt 0.0668
_refine_ls_shift/su_max 0.000
_refine_ls_shift/su_mean 0.000
_refine_ls_structure_factor_coef Fsqd
_refine_ls_weighting_details 'calc w=1/[\s^2^(Fo^2^)+(0.0945P)^2^+2.5691P] where P=(Fo^2^+2Fc^2^)/3'
_refine_ls_weighting_scheme calc
_refine_ls_wR_factor_gt 0.1632
_refine_ls_wR_factor_ref 0.1684
_reflns_number_gt 7117
_reflns_number_total 8897
_reflns_threshold_expression >2sigma(I)
_cod_data_source_file ja4047075_si_001_09.cif
_cod_data_source_block 6d
_cod_original_sg_symbol_H-M 'P 21/c'
_cod_database_code 4120209

loop_
_symmetry_equiv_pos_as_xyz
'x, y, z'
'-x, y+1/2, -z+1/2'
'-x, -y, -z'
'x, -y-1/2, z-1/2'

loop_
_atom_site_label
_atom_site_type_symbol
_atom_site_fract_x
_atom_site_fract_y
_atom_site_fract_z
_atom_site_U_iso_or_equiv
_atom_site_adp_type
_atom_site_occupancy
_atom_site_symmetry_multiplicity
_atom_site_calc_flag
_atom_site_refinement_flags
B21 B 0.4532(2) -0.2381(3) 0.2132(4) 0.0298(10) Uani 1 1 d .
H21C H 0.4763 -0.2720 0.1604 0.036 Uiso 1 1 calc R
B5 B 0.8769(2) -0.2789(3) 0.7414(3) 0.0231(9) Uani 1 1 d .
H5C H 0.8584 -0.2768 0.6605 0.028 Uiso 1 1 calc R
C1 C 0.84441(17) -0.2336(2) 0.8321(3) 0.0180(7) Uani 1 1 d .
B11 B 0.95486(19) -0.2699(3) 0.7925(3) 0.0201(8) Uani 1 1 d .
H11C H 0.9874 -0.2628 0.7439 0.024 Uiso 1 1 calc R
B9 B 0.90250(17) -0.3811(3) 0.9269(3) 0.0188(8) Uani 1 1 d .
H9C H 0.9013 -0.4460 0.9660 0.023 Uiso 1 1 calc R
B4 B 0.84513(19) -0.3486(3) 0.8248(3) 0.0196(8) Uani 1 1 d .
H4C H 0.8062 -0.3918 0.7967 0.024 Uiso 1 1 calc R
B3 B 0.85427(19) -0.2911(3) 0.9413(3) 0.0204(8) Uani 1 1 d .
H3C H 0.8209 -0.2958 0.9884 0.024 Uiso 1 1 calc R
B7 B 0.96513(19) -0.2157(3) 0.9088(3) 0.0196(8) Uani 1 1 d .
H7C H 1.0045 -0.1732 0.9363 0.024 Uiso 1 1 calc R
B8 B 0.93225(18) -0.2812(3) 0.9936(3) 0.0198(8) Uani 1 1 d .
H8C H 0.9496 -0.2798 1.0749 0.024 Uiso 1 1 calc R
B12 B 0.9702(2) -0.3347(3) 0.9065(3) 0.0217(9) Uani 1 1 d .
H12C H 1.0128 -0.3703 0.9318 0.026 Uiso 1 1 calc R
B10 B 0.91610(19) -0.3747(3) 0.8032(4) 0.0218(9) Uani 1 1 d .
H10C H 0.9237 -0.4358 0.7615 0.026 Uiso 1 1 calc R
C21 C 0.36492(18) -0.1254(3) 0.2487(3) 0.0225(8) Uani 1 1 d .
B15 B 0.3734(2) -0.2197(3) 0.1841(4) 0.0268(10) Uani 1 1 d .
H15C H 0.3446 -0.2410 0.1131 0.032 Uiso 1 1 calc R
B16 B 0.4241(2) -0.1258(3) 0.1915(4) 0.0258(10) Uani 1 1 d .
H16C H 0.4279 -0.0855 0.1253 0.031 Uiso 1 1 calc R
B18 B 0.46123(19) -0.1518(3) 0.4050(3) 0.0224(9) Uani 1 1 d .
H18C H 0.4899 -0.1294 0.4756 0.027 Uiso 1 1 calc R
B20 B 0.4061(2) -0.2978(3) 0.2813(4) 0.0246(9) Uani 1 1 d .
H20C H 0.3986 -0.3712 0.2721 0.029 Uiso 1 1 calc R
B17 B 0.4866(2) -0.1464(3) 0.2913(4) 0.0295(10) Uani 1 1 d .
H17C H 0.5312 -0.1198 0.2891 0.035 Uiso 1 1 calc R
B14 B 0.3490(2) -0.2220(3) 0.3016(4) 0.0250(9) Uani 1 1 d .
H14C H 0.3038 -0.2449 0.3054 0.030 Uiso 1 1 calc R
B19 B 0.4110(2) -0.2437(3) 0.3995(4) 0.0264(10) Uani 1 1 d .
H19C H 0.4069 -0.2817 0.4670 0.032 Uiso 1 1 calc R
B22 B 0.4747(2) -0.2542(3) 0.3444(4) 0.0249(9) Uani 1 1 d .
H22C H 0.5119 -0.2997 0.3760 0.030 Uiso 1 1 calc R
B6 B 0.90696(19) -0.1795(3) 0.8085(3) 0.0202(8) Uani 1 1 d .
C2 C 0.89436(16) -0.1946(2) 0.9266(3) 0.0196(7) Uani 1 1 d .
C7 C 0.86396(18) -0.0461(2) 0.6769(3) 0.0235(8) Uani 1 1 d .
H7 H 0.8404 -0.0816 0.6281 0.028 Uiso 1 1 calc R
C8 C 0.89756(16) -0.0764(2) 0.7790(3) 0.0190(7) Uani 1 1 d .
C3 C 0.86109(16) -0.0313(2) 0.8532(3) 0.0188(7) Uani 1 1 d .
H3 H 0.8183 -0.0379 0.8256 0.023 Uiso 1 1 calc R
C9 C 0.95296(16) -0.0143(2) 0.7950(3) 0.0191(8) Uani 1 1 d .
H9A H 0.9751 -0.0138 0.8637 0.023 Uiso 1 1 calc R
H9B H 0.9793 -0.0273 0.7496 0.023 Uiso 1 1 calc R
C5 C 0.91529(16) 0.0715(2) 0.7666(3) 0.0214(8) Uani 1 1 d .
H5 H 0.9382 0.1269 0.7626 0.026 Uiso 1 1 calc R
C4 C 0.87820(16) 0.0704(2) 0.8535(3) 0.0172(7) Uani 1 1 d .
H4 H 0.9052 0.0845 0.9172 0.021 Uiso 1 1 calc R
C6 C 0.87542(16) 0.0437(2) 0.6716(3) 0.0223(8) Uani 1 1 d .
H6 H 0.8608 0.0814 0.6176 0.027 Uiso 1 1 calc R
C10 C 0.82621(16) 0.1349(2) 0.8387(3) 0.0168(7) Uani 1 1 d .
C11 C 0.84121(16) 0.2327(2) 0.8536(3) 0.0212(8) Uani 1 1 d .
C12 C 0.89928(16) 0.2743(3) 0.8661(3) 0.0224(8) Uani 1 1 d .
H12 H 0.9372 0.2433 0.8669 0.027 Uiso 1 1 calc R
C13 C 0.89108(17) 0.3690(3) 0.8785(3) 0.0230(8) Uani 1 1 d .
H13 H 0.9226 0.4149 0.8889 0.028 Uiso 1 1 calc R
C14 C 0.83007(17) 0.3853(3) 0.8738(3) 0.0217(8) Uani 1 1 d .
H14 H 0.8122 0.4449 0.8795 0.026 Uiso 1 1 calc R
C15 C 0.79848(17) 0.3026(3) 0.8569(3) 0.0215(8) Uani 1 1 d .
H15 H 0.7554 0.2946 0.8500 0.026 Uiso 1 1 calc R
C16 C 0.87121(19) 0.2935(3) 0.6152(3) 0.0266(8) Uani 1 1 d .
H16 H 0.9017 0.2484 0.6094 0.032 Uiso 1 1 calc R
C17 C 0.80994(18) 0.2780(3) 0.6022(3) 0.0242(8) Uani 1 1 d .
H17 H 0.7904 0.2191 0.5872 0.029 Uiso 1 1 calc R
C18 C 0.78077(17) 0.3592(3) 0.6166(3) 0.0255(9) Uani 1 1 d .
H18 H 0.7378 0.3669 0.6121 0.031 Uiso 1 1 calc R
C19 C 0.82481(19) 0.4284(2) 0.6379(3) 0.0270(9) Uani 1 1 d .
H19 H 0.8177 0.4923 0.6508 0.032 Uiso 1 1 calc R
C20 C 0.88105(17) 0.3880(3) 0.6366(3) 0.0255(9) Uani 1 1 d .
H20 H 0.9196 0.4192 0.6486 0.031 Uiso 1 1 calc R
C22 C 0.42832(16) -0.0819(2) 0.3101(3) 0.0203(8) Uani 1 1 d .
B13 B 0.38213(19) -0.1323(3) 0.3784(3) 0.0191(8) Uani 1 1 d .
C28 C 0.35376(16) -0.0550(2) 0.4326(3) 0.0163(7) Uani 1 1 d .
C29 C 0.38512(19) -0.0269(3) 0.5382(3) 0.0264(9) Uani 1 1 d .
H29A H 0.4262 -0.0086 0.5418 0.032 Uiso 1 1 calc R
H29B H 0.3832 -0.0734 0.5877 0.032 Uiso 1 1 calc R
C25 C 0.34376(19) 0.0537(3) 0.5456(3) 0.0262(9) Uani 1 1 d .
H25 H 0.3498 0.0845 0.6104 0.031 Uiso 1 1 calc R
C27 C 0.28993(16) -0.0548(2) 0.4442(3) 0.0197(7) Uani 1 1 d .
H27 H 0.2600 -0.0932 0.4113 0.024 Uiso 1 1 calc R
C26 C 0.2833(2) 0.0092(3) 0.5090(3) 0.0312(9) Uani 1 1 d .
H26 H 0.2481 0.0243 0.5287 0.037 Uiso 1 1 calc R
C23 C 0.36042(16) 0.0372(2) 0.3764(3) 0.0197(7) Uani 1 1 d .
H23 H 0.3269 0.0434 0.3193 0.024 Uiso 1 1 calc R
C24 C 0.35545(16) 0.1112(2) 0.4551(3) 0.0185(7) Uani 1 1 d .
H24 H 0.3938 0.1427 0.4746 0.022 Uiso 1 1 calc R
C30 C 0.30622(17) 0.1805(2) 0.4199(3) 0.0216(8) Uani 1 1 d .
C31 C 0.26522(17) 0.3343(2) 0.4615(3) 0.0224(8) Uani 1 1 d .
H31 H 0.2308 0.3379 0.4055 0.027 Uiso 1 1 calc R
C32 C 0.30579(18) 0.2588(3) 0.4847(3) 0.0260(8) Uani 1 1 d .
C33 C 0.33481(19) 0.3716(3) 0.6025(3) 0.0272(9) Uani 1 1 d .
H33 H 0.3573 0.4061 0.6592 0.033 Uiso 1 1 calc R
C34 C 0.34901(17) 0.2843(3) 0.5731(3) 0.0224(8) Uani 1 1 d .
H34 H 0.3828 0.2474 0.6065 0.027 Uiso 1 1 calc R
C35 C 0.28370(18) 0.4018(3) 0.5342(3) 0.0263(9) Uani 1 1 d .
H35 H 0.2648 0.4611 0.5358 0.032 Uiso 1 1 calc R
C36 C 0.4265(2) 0.3571(3) 0.4082(3) 0.0316(10) Uani 1 1 d .
H36 H 0.4552 0.3075 0.4250 0.038 Uiso 1 1 calc R
C37 C 0.37370(19) 0.3581(3) 0.3249(3) 0.0272(9) Uani 1 1 d .
H37 H 0.3610 0.3108 0.2747 0.033 Uiso 1 1 calc R
C38 C 0.38308(19) 0.4899(3) 0.4126(4) 0.0323(10) Uani 1 1 d .
H38 H 0.3747 0.5505 0.4355 0.039 Uiso 1 1 calc R
C39 C 0.4274(2) 0.4373(3) 0.4585(3) 0.0313(10) Uani 1 1 d .
H39 H 0.4570 0.4541 0.5183 0.038 Uiso 1 1 calc R
C40 C 0.3469(2) 0.4446(3) 0.3310(4) 0.0328(10) Uani 1 1 d .
H40 H 0.3113 0.4686 0.2862 0.039 Uiso 1 1 calc R
Fe1 Fe 0.84274(2) 0.32751(3) 0.74297(4) 0.01770(15) Uani 1 1 d .
Fe3 Fe 0.34959(2) 0.37254(3) 0.45878(4) 0.01995(15) Uani 1 1 d .
O1 O 0.77538(12) 0.10843(17) 0.8230(2) 0.0229(6) Uani 1 1 d .
O2 O 0.26833(12) 0.17010(18) 0.3429(2) 0.0281(6) Uani 1 1 d .
S1 S 0.87961(4) -0.08672(6) 0.97629(7) 0.0218(2) Uani 1 1 d .
S2 S 0.42962(4) 0.03712(6) 0.33163(8) 0.0218(2) Uani 1 1 d .
H1 H 0.803(3) -0.195(4) 0.814(4) 0.050(16) Uiso 1 1 d .
H21 H 0.329(3) -0.083(4) 0.209(4) 0.050(16) Uiso 1 1 d .

loop_
_atom_site_aniso_label
_atom_site_aniso_U_11
_atom_site_aniso_U_22
_atom_site_aniso_U_33
_atom_site_aniso_U_23
_atom_site_aniso_U_13
_atom_site_aniso_U_12
B21 0.021(2) 0.035(2) 0.037(3) -0.009(2) 0.014(2) -0.0007(19)
B5 0.025(2) 0.020(2) 0.024(2) -0.0076(17) 0.0042(18) -0.0004(16)
C1 0.0241(18) 0.0169(16) 0.0122(17) 0.0008(13) 0.0018(14) -0.0008(14)
B11 0.023(2) 0.0185(19) 0.020(2) 0.0021(15) 0.0056(17) 0.0033(16)
B9 0.0097(17) 0.023(2) 0.022(2) -0.0008(16) 0.0013(16) 0.0012(15)
B4 0.0196(19) 0.0119(17) 0.027(2) 0.0015(16) 0.0050(18) 0.0004(15)
B3 0.0162(19) 0.024(2) 0.022(2) -0.0022(17) 0.0070(17) -0.0029(16)
B7 0.018(2) 0.0211(19) 0.020(2) -0.0038(16) 0.0031(17) 0.0021(15)
B8 0.0159(19) 0.027(2) 0.017(2) -0.0009(16) 0.0038(16) 0.0070(16)
B12 0.024(2) 0.0171(19) 0.026(2) 0.0045(16) 0.0085(18) 0.0074(16)
B10 0.019(2) 0.0159(18) 0.032(2) 0.0020(16) 0.0087(18) 0.0025(15)
C21 0.0227(19) 0.0233(18) 0.022(2) 0.0039(15) 0.0051(16) -0.0081(15)
B15 0.025(2) 0.026(2) 0.028(2) -0.0033(18) 0.0020(19) -0.0069(18)
B16 0.020(2) 0.034(2) 0.027(2) 0.0018(19) 0.0140(19) -0.0073(18)
B18 0.019(2) 0.024(2) 0.021(2) -0.0034(17) -0.0043(17) 0.0021(16)
B20 0.023(2) 0.021(2) 0.031(2) 0.0008(18) 0.0076(19) -0.0076(17)
B17 0.023(2) 0.027(2) 0.038(3) -0.004(2) 0.007(2) -0.0035(18)
B14 0.019(2) 0.022(2) 0.036(3) 0.0004(18) 0.0111(19) -0.0078(16)
B19 0.029(2) 0.022(2) 0.032(3) 0.0084(18) 0.013(2) 0.0076(18)
B22 0.021(2) 0.023(2) 0.028(2) -0.0017(18) 0.0001(18) 0.0054(17)
B6 0.020(2) 0.0191(19) 0.022(2) 0.0004(16) 0.0055(17) 0.0021(16)
C2 0.0202(18) 0.0185(17) 0.0205(19) -0.0023(14) 0.0050(15) 0.0008(14)
C7 0.027(2) 0.0150(17) 0.030(2) 0.0019(15) 0.0079(17) 0.0076(14)
C8 0.0190(17) 0.0219(18) 0.0184(19) -0.0031(14) 0.0092(15) -0.0016(14)
C3 0.0184(17) 0.0173(17) 0.023(2) -0.0002(14) 0.0096(15) -0.0016(13)
C9 0.0145(17) 0.0152(16) 0.032(2) 0.0017(14) 0.0158(16) -0.0041(13)
C5 0.0167(17) 0.0179(17) 0.034(2) -0.0001(15) 0.0163(16) -0.0003(14)
C4 0.0154(16) 0.0147(16) 0.0220(19) 0.0022(13) 0.0051(15) 0.0006(13)
C6 0.0184(18) 0.0152(17) 0.037(2) 0.0071(15) 0.0133(17) 0.0035(14)
C10 0.0153(17) 0.0215(17) 0.0143(18) 0.0000(13) 0.0047(14) 0.0045(14)
C11 0.0172(18) 0.0212(18) 0.026(2) -0.0027(15) 0.0064(15) 0.0030(14)
C12 0.0138(17) 0.0245(19) 0.028(2) 0.0029(15) 0.0023(15) 0.0018(14)
C13 0.0187(18) 0.0220(18) 0.028(2) -0.0042(15) 0.0045(16) -0.0062(14)
C14 0.0208(18) 0.0208(17) 0.026(2) -0.0051(15) 0.0096(16) 0.0032(14)
C15 0.0175(17) 0.0262(19) 0.0220(19) -0.0021(15) 0.0068(15) 0.0047(15)
C16 0.032(2) 0.0246(19) 0.025(2) 0.0031(16) 0.0098(18) -0.0010(16)
C17 0.0236(19) 0.0228(18) 0.025(2) -0.0017(15) 0.0030(16) -0.0067(15)
C18 0.0165(18) 0.030(2) 0.027(2) 0.0134(16) -0.0021(16) 0.0022(15)
C19 0.033(2) 0.0126(16) 0.036(2) 0.0103(15) 0.0082(19) 0.0030(15)
C20 0.0168(18) 0.0270(19) 0.035(2) 0.0048(17) 0.0104(17) -0.0110(15)
C22 0.0186(17) 0.0205(17) 0.0215(19) 0.0013(14) 0.0039(15) -0.0099(14)
B13 0.0154(19) 0.021(2) 0.023(2) 0.0022(16) 0.0097(17) -0.0059(15)
C28 0.0164(17) 0.0157(16) 0.0202(19) -0.0003(13) 0.0112(14) -0.0049(13)
C29 0.028(2) 0.0238(19) 0.026(2) 0.0010(16) 0.0011(17) 0.0017(16)
C25 0.037(2) 0.0204(18) 0.024(2) -0.0015(15) 0.0137(18) -0.0006(16)
C27 0.0184(18) 0.0160(16) 0.024(2) 0.0039(14) 0.0030(15) -0.0035(13)
C26 0.028(2) 0.034(2) 0.036(3) 0.0079(18) 0.0149(19) 0.0021(17)
C23 0.0184(17) 0.0160(17) 0.024(2) 0.0039(14) 0.0030(15) -0.0035(13)
C24 0.0171(17) 0.0139(16) 0.0225(19) 0.0017(14) -0.0004(15) 0.0006(13)
C30 0.0199(18) 0.0150(16) 0.029(2) 0.0041(15) 0.0040(16) 0.0008(14)
C31 0.0182(17) 0.0180(17) 0.033(2) -0.0057(15) 0.0098(16) -0.0008(14)
C32 0.0243(19) 0.0212(18) 0.034(2) 0.0061(16) 0.0100(17) -0.0009(15)
C33 0.025(2) 0.034(2) 0.027(2) -0.0070(17) 0.0161(18) -0.0041(16)
C34 0.0182(18) 0.0239(18) 0.028(2) 0.0008(15) 0.0107(16) -0.0047(15)
C35 0.0203(19) 0.030(2) 0.032(2) -0.0093(17) 0.0149(17) -0.0028(16)
C36 0.032(2) 0.032(2) 0.037(3) 0.0194(19) 0.020(2) 0.0069(18)
C37 0.033(2) 0.0247(19) 0.030(2) -0.0019(16) 0.0196(19) -0.0130(17)
C38 0.025(2) 0.035(2) 0.038(3) 0.0157(19) 0.0104(19) -0.0014(17)
C39 0.036(2) 0.026(2) 0.035(2) 0.0106(17) 0.012(2) -0.0124(17)
C40 0.035(2) 0.036(2) 0.032(2) 0.0054(18) 0.017(2) -0.0029(19)
Fe1 0.0150(3) 0.0168(3) 0.0224(3) 0.0000(2) 0.0064(2) -0.00066(19)
Fe3 0.0196(3) 0.0209(3) 0.0222(3) 0.0009(2) 0.0109(2) -0.0043(2)
O1 0.0199(13) 0.0153(12) 0.0345(16) -0.0013(11) 0.0077(12) -0.0007(10)
O2 0.0207(14) 0.0249(14) 0.0342(17) -0.0032(12) -0.0045(13) 0.0051(11)
S1 0.0233(5) 0.0199(4) 0.0253(5) -0.0030(4) 0.0127(4) 0.0004(3)
S2 0.0201(4) 0.0201(4) 0.0273(5) 0.0010(4) 0.0102(4) -0.0069(3)

loop_
_atom_type_symbol
_atom_type_description
_atom_type_scat_dispersion_real
_atom_type_scat_dispersion_imag
_atom_type_scat_source
C C 0.0033 0.0016 'International Tables Vol C Tables 4.2.6.8 and 6.1.1.4'
H H 0.0000 0.0000 'International Tables Vol C Tables 4.2.6.8 and 6.1.1.4'
B B 0.0013 0.0007 'International Tables Vol C Tables 4.2.6.8 and 6.1.1.4'
Fe Fe 0.3463 0.8444 'International Tables Vol C Tables 4.2.6.8 and 6.1.1.4'
O O 0.0106 0.0060 'International Tables Vol C Tables 4.2.6.8 and 6.1.1.4'
S S 0.1246 0.1234 'International Tables Vol C Tables 4.2.6.8 and 6.1.1.4'

loop_
_geom_angle_atom_site_label_1
_geom_angle_atom_site_label_2
_geom_angle_atom_site_label_3
_geom_angle
B22 B21 B16 107.9(3)
B22 B21 B20 58.8(3)
B16 B21 B20 107.4(3)
B22 B21 B17 60.3(3)
B16 B21 B17 59.9(3)
B20 B21 B17 106.9(3)
B22 B21 B15 107.4(3)
B16 B21 B15 60.0(3)
B20 B21 B15 60.0(3)
B17 B21 B15 107.8(3)
B22 B21 H21C 122.0
B16 B21 H21C 121.8
B20 B21 H21C 122.6
B17 B21 H21C 121.9
B15 B21 H21C 121.8
C1 B5 B11 103.8(3)
C1 B5 B6 59.2(2)
B11 B5 B6 59.3(2)
C1 B5 B10 102.6(3)
B11 B5 B10 60.6(2)
B6 B5 B10 107.6(3)
C1 B5 B4 58.0(2)
B11 B5 B4 107.4(3)
B6 B5 B4 107.9(3)
B10 B5 B4 58.6(2)
C1 B5 H5C 125.7
B11 B5 H5C 122.5
B6 B5 H5C 121.3
B10 B5 H5C 123.2
B4 B5 H5C 122.1
C2 C1 B3 62.5(2)
C2 C1 B4 112.5(3)
B3 C1 B4 63.2(2)
C2 C1 B5 111.7(3)
B3 C1 B5 116.4(3)
B4 C1 B5 63.6(2)
C2 C1 B6 61.0(2)
B3 C1 B6 115.6(3)
B4 C1 B6 115.6(3)
B5 C1 B6 62.8(2)
C2 C1 H1 116(3)
B3 C1 H1 115(3)
B4 C1 H1 122(3)
B5 C1 H1 122(3)
B6 C1 H1 116(3)
B7 B11 B6 60.9(2)
B7 B11 B5 109.0(3)
B6 B11 B5 60.5(2)
B7 B11 B12 59.4(2)
B6 B11 B12 108.0(3)
B5 B11 B12 107.4(3)
B7 B11 B10 107.1(3)
B6 B11 B10 107.9(3)
B5 B11 B10 59.9(2)
B12 B11 B10 59.0(2)
B7 B11 H11C 121.5
B6 B11 H11C 121.1
B5 B11 H11C 121.3
B12 B11 H11C 122.5
B10 B11 H11C 122.5
B3 B9 B12 108.4(3)
B3 B9 B4 60.3(2)
B12 B9 B4 107.7(3)
B3 B9 B10 107.6(3)
B12 B9 B10 60.0(2)
B4 B9 B10 59.1(2)
B3 B9 B8 60.4(2)
B12 B9 B8 60.5(2)
B4 B9 B8 108.7(3)
B10 B9 B8 108.4(3)
B3 B9 H9C 121.5
B12 B9 H9C 121.6
B4 B9 H9C 121.9
B10 B9 H9C 122.2
B8 B9 H9C 121.0
C1 B4 B10 104.5(3)
C1 B4 B9 103.8(3)
B10 B4 B9 60.7(2)
C1 B4 B3 58.1(2)
B10 B4 B3 108.3(3)
B9 B4 B3 59.6(2)
C1 B4 B5 58.4(2)
B10 B4 B5 60.6(2)
B9 B4 B5 108.8(3)
B3 B4 B5 107.8(3)
C1 B4 H4C 125.6
B10 B4 H4C 121.9
B9 B4 H4C 122.3
B3 B4 H4C 121.8
B5 B4 H4C 121.1
C1 B3 C2 57.5(2)
C1 B3 B9 104.6(3)
C2 B3 B9 104.3(3)
C1 B3 B4 58.7(2)
C2 B3 B4 104.9(3)
B9 B3 B4 60.1(2)
C1 B3 B8 104.6(3)
C2 B3 B8 57.9(2)
B9 B3 B8 60.5(2)
B4 B3 B8 108.7(3)
C1 B3 H3C 124.5
C2 B3 H3C 124.9
B9 B3 H3C 123.0
B4 B3 H3C 121.7
B8 B3 H3C 122.0
C2 B7 B11 104.9(3)
C2 B7 B12 104.6(3)
B11 B7 B12 61.6(2)
C2 B7 B6 58.5(2)
B11 B7 B6 60.0(2)
B12 B7 B6 109.0(3)
C2 B7 B8 58.0(2)
B11 B7 B8 110.2(3)
B12 B7 B8 60.7(2)
B6 B7 B8 108.1(3)
C2 B7 H7C 125.5
B11 B7 H7C 121.1
B12 B7 H7C 121.5
B6 B7 H7C 121.4
B8 B7 H7C 120.9
C2 B8 B3 59.3(2)
C2 B8 B7 58.9(2)
B3 B8 B7 107.7(3)
C2 B8 B9 104.3(3)
B3 B8 B9 59.1(2)
B7 B8 B9 106.4(3)
C2 B8 B12 103.7(3)
B3 B8 B12 106.3(3)
B7 B8 B12 58.8(2)
B9 B8 B12 59.1(2)
C2 B8 H8C 124.5
B3 B8 H8C 121.8
B7 B8 H8C 122.1
B9 B8 H8C 123.3
B12 B8 H8C 123.7
B7 B12 B9 108.6(3)
B7 B12 B10 107.9(3)
B9 B12 B10 60.4(2)
B7 B12 B8 60.4(2)
B9 B12 B8 60.3(2)
B10 B12 B8 108.5(3)
B7 B12 B11 58.9(2)
B9 B12 B11 108.7(3)
B10 B12 B11 60.6(2)
B8 B12 B11 107.8(3)
B7 B12 H12C 121.9
B9 B12 H12C 121.1
B10 B12 H12C 121.3
B8 B12 H12C 121.5
B11 B12 H12C 121.9
B4 B10 B12 108.3(3)
B4 B10 B9 60.2(2)
B12 B10 B9 59.7(2)
B4 B10 B5 60.9(2)
B12 B10 B5 108.2(3)
B9 B10 B5 108.6(3)
B4 B10 B11 108.3(3)
B12 B10 B11 60.3(2)
B9 B10 B11 107.9(3)
B5 B10 B11 59.5(2)
B4 B10 H10C 121.2
B12 B10 H10C 121.7
B9 B10 H10C 121.7
B5 B10 H10C 121.4
B11 B10 H10C 121.8
C22 C21 B14 111.1(3)
C22 C21 B15 113.9(3)
B14 C21 B15 65.2(3)
C22 C21 B16 62.1(2)
B14 C21 B16 117.6(3)
B15 C21 B16 64.3(3)
C22 C21 B13 60.9(2)
B14 C21 B13 62.2(2)
B15 C21 B13 117.5(3)
B16 C21 B13 115.7(3)
C22 C21 H21 122(3)
B14 C21 H21 119(3)
B15 C21 H21 112(3)
B16 C21 H21 112(3)
B13 C21 H21 122(3)
C21 B15 B16 58.4(2)
C21 B15 B20 102.6(3)
B16 B15 B20 106.6(3)
C21 B15 B14 57.2(2)
B16 B15 B14 106.3(3)
B20 B15 B14 59.4(3)
C21 B15 B21 103.3(3)
B16 B15 B21 59.4(3)
B20 B15 B21 59.6(3)
B14 B15 B21 106.6(3)
C21 B15 H15C 126.0
B16 B15 H15C 122.2
B20 B15 H15C 123.3
B14 B15 H15C 122.6
B21 B15 H15C 123.0
C21 B16 C22 57.5(2)
C21 B16 B17 103.9(3)
C22 B16 B17 57.9(3)
C21 B16 B21 103.4(3)
C22 B16 B21 104.2(3)
B17 B16 B21 60.3(3)
C21 B16 B15 57.3(2)
C22 B16 B15 104.6(3)
B17 B16 B15 108.6(3)
B21 B16 B15 60.6(3)
C21 B16 H16C 125.6
C22 B16 H16C 124.7
B17 B16 H16C 122.2
B21 B16 H16C 123.2
B15 B16 H16C 122.0
C22 B18 B17 58.6(3)
C22 B18 B19 104.5(3)
B17 B18 B19 109.1(3)
C22 B18 B22 104.6(3)
B17 B18 B22 60.7(3)
B19 B18 B22 60.3(3)
C22 B18 B13 58.7(2)
B17 B18 B13 108.4(3)
B19 B18 B13 59.7(2)
B22 B18 B13 107.9(3)
C22 B18 H18C 125.1
B17 B18 H18C 120.7
B19 B18 H18C 122.2
B22 B18 H18C 122.2
B13 B18 H18C 121.6
B22 B20 B19 60.5(3)
B22 B20 B14 107.7(3)
B19 B20 B14 59.4(3)
B22 B20 B21 60.1(3)
B19 B20 B21 108.5(3)
B14 B20 B21 108.1(3)
B22 B20 B15 108.8(3)
B19 B20 B15 108.6(3)
B14 B20 B15 60.4(3)
B21 B20 B15 60.4(3)
B22 B20 H20C 121.5
B19 B20 H20C 121.5
B14 B20 H20C 122.1
B21 B20 H20C 121.5
B15 B20 H20C 121.0
C22 B17 B18 58.8(2)
C22 B17 B16 59.3(3)
B18 B17 B16 108.7(3)
C22 B17 B22 104.2(3)
B18 B17 B22 60.0(3)
B16 B17 B22 107.1(3)
C22 B17 B21 105.0(3)
B18 B17 B21 108.1(3)
B16 B17 B21 59.9(3)
B22 B17 B21 59.3(3)
C22 B17 H17C 124.5
B18 B17 H17C 121.1
B16 B17 H17C 121.3
B22 B17 H17C 123.2
B21 B17 H17C 122.5
C21 B14 B13 60.7(2)
C21 B14 B19 105.5(3)
B13 B14 B19 60.3(3)
C21 B14 B20 103.5(3)
B13 B14 B20 108.9(3)
B19 B14 B20 60.2(3)
C21 B14 B15 57.6(2)
B13 B14 B15 109.9(3)
B19 B14 B15 109.1(3)
B20 B14 B15 60.2(3)
C21 B14 H14C 125.0
B13 B14 H14C 119.8
B19 B14 H14C 121.7
B20 B14 H14C 122.8
B15 B14 H14C 121.0
B14 B19 B18 107.9(3)
B14 B19 B13 59.6(2)
B18 B19 B13 60.9(2)
B14 B19 B22 107.3(3)
B18 B19 B22 60.2(3)
B13 B19 B22 108.8(3)
B14 B19 B20 60.4(3)
B18 B19 B20 107.5(3)
B13 B19 B20 108.4(3)
B22 B19 B20 58.8(2)
B14 B19 H19C 122.1
B18 B19 H19C 121.5
B13 B19 H19C 121.0
B22 B19 H19C 122.0
B20 B19 H19C 122.0
B20 B22 B21 61.1(3)
B20 B22 B18 108.5(3)
B21 B22 B18 108.5(3)
B20 B22 B19 60.7(3)
B21 B22 B19 109.5(3)
B18 B22 B19 59.6(3)
B20 B22 B17 108.8(3)
B21 B22 B17 60.4(3)
B18 B22 B17 59.4(3)
B19 B22 B17 107.5(3)
B20 B22 H22C 120.8
B21 B22 H22C 120.6
B18 B22 H22C 122.1
B19 B22 H22C 121.6
B17 B22 H22C 122.0
C8 B6 C2 109.0(3)
C8 B6 C1 114.7(3)
C2 B6 C1 57.0(2)
C8 B6 B11 138.7(3)
C2 B6 B11 104.4(3)
C1 B6 B11 103.6(3)
C8 B6 B7 121.7(3)
C2 B6 B7 58.8(2)
C1 B6 B7 103.6(3)
B11 B6 B7 59.0(2)
C8 B6 B5 129.9(3)
C2 B6 B5 104.7(3)
C1 B6 B5 58.0(2)
B11 B6 B5 60.2(2)
B7 B6 B5 107.2(3)
C1 C2 B8 110.8(3)
C1 C2 B6 62.0(2)
B8 C2 B6 116.0(3)
C1 C2 B7 110.5(3)
B8 C2 B7 63.1(2)
B6 C2 B7 62.7(2)
C1 C2 B3 60.1(2)
B8 C2 B3 62.9(2)
B6 C2 B3 114.4(3)
B7 C2 B3 114.0(3)
C1 C2 S1 117.0(2)
B8 C2 S1 125.4(3)
B6 C2 S1 108.9(2)
B7 C2 S1 118.2(2)
B3 C2 S1 122.8(3)
C6 C7 C8 105.7(4)
C6 C7 H7 127.1
C8 C7 H7 127.1
C7 C8 C9 101.7(3)
C7 C8 B6 122.5(3)
C9 C8 B6 118.1(3)
C7 C8 C3 103.2(3)
C9 C8 C3 100.7(3)
B6 C8 C3 107.7(3)
C4 C3 C8 104.0(3)
C4 C3 S1 114.6(3)
C8 C3 S1 110.2(2)
C4 C3 H3 109.3
C8 C3 H3 109.3
S1 C3 H3 109.3
C5 C9 C8 92.9(3)
C5 C9 H9A 113.1
C8 C9 H9A 113.1
C5 C9 H9B 113.1
C8 C9 H9B 113.1
H9A C9 H9B 110.5
C6 C5 C9 101.9(3)
C6 C5 C4 108.8(3)
C9 C5 C4 99.3(3)
C6 C5 H5 115.0
C9 C5 H5 115.0
C4 C5 H5 115.0
C10 C4 C3 114.8(3)
C10 C4 C5 115.0(3)
C3 C4 C5 100.4(3)
C10 C4 H4 108.8
C3 C4 H4 108.8
C5 C4 H4 108.8
C7 C6 C5 108.3(3)
C7 C6 H6 125.8
C5 C6 H6 125.8
O1 C10 C11 121.8(3)
O1 C10 C4 121.8(3)
C11 C10 C4 116.2(3)
C15 C11 C12 108.0(3)
C15 C11 C10 124.3(3)
C12 C11 C10 127.6(3)
C15 C11 Fe1 69.5(2)
C12 C11 Fe1 69.1(2)
C10 C11 Fe1 126.6(3)
C13 C12 C11 106.9(3)
C13 C12 Fe1 69.3(2)
C11 C12 Fe1 69.9(2)
C13 C12 H12 126.5
C11 C12 H12 126.5
Fe1 C12 H12 126.5
C14 C13 C12 108.5(3)
C14 C13 Fe1 70.3(2)
C12 C13 Fe1 70.0(2)
C14 C13 H13 125.8
C12 C13 H13 125.8
Fe1 C13 H13 125.8
C13 C14 C15 109.3(3)
C13 C14 Fe1 69.6(2)
C15 C14 Fe1 70.1(2)
C13 C14 H14 125.4
C15 C14 H14 125.4
Fe1 C14 H14 125.4
C14 C15 C11 107.3(3)
C14 C15 Fe1 69.7(2)
C11 C15 Fe1 70.0(2)
C14 C15 H15 126.3
C11 C15 H15 126.3
Fe1 C15 H15 126.3
C17 C16 C20 107.2(4)
C17 C16 Fe1 70.1(2)
C20 C16 Fe1 69.6(2)
C17 C16 H16 126.4
C20 C16 H16 126.4
Fe1 C16 H16 126.4
C16 C17 C18 109.7(3)
C16 C17 Fe1 70.0(2)
C18 C17 Fe1 70.0(2)
C16 C17 H17 125.1
C18 C17 H17 125.1
Fe1 C17 H17 125.1
C17 C18 C19 107.6(3)
C17 C18 Fe1 69.9(2)
C19 C18 Fe1 69.7(2)
C17 C18 H18 126.2
C19 C18 H18 126.2
Fe1 C18 H18 126.2
C18 C19 C20 107.6(3)
C18 C19 Fe1 69.7(2)
C20 C19 Fe1 69.7(2)
C18 C19 H19 126.2
C20 C19 H19 126.2
Fe1 C19 H19 126.2
C19 C20 C16 107.8(3)
C19 C20 Fe1 69.6(2)
C16 C20 Fe1 69.4(2)
C19 C20 H20 126.1
C16 C20 H20 126.1
Fe1 C20 H20 126.1
C21 C22 B17 110.0(3)
C21 C22 B18 110.8(3)
B17 C22 B18 62.5(3)
C21 C22 B13 62.0(2)
B17 C22 B13 115.5(3)
B18 C22 B13 63.3(2)
C21 C22 B16 60.3(2)
B17 C22 B16 62.8(3)
B18 C22 B16 114.5(3)
B13 C22 B16 115.1(3)
C21 C22 S2 116.8(3)
B17 C22 S2 126.1(3)
B18 C22 S2 118.8(3)
B13 C22 S2 109.2(3)
B16 C22 S2 121.4(3)
C28 B13 C22 107.6(3)
C28 B13 C21 114.2(3)
C22 B13 C21 57.1(2)
C28 B13 B14 131.0(3)
C22 B13 B14 103.9(3)
C21 B13 B14 57.1(2)
C28 B13 B19 140.6(3)
C22 B13 B19 103.8(3)
C21 B13 B19 102.6(3)
B14 B13 B19 60.1(3)
C28 B13 B18 121.3(3)
C22 B13 B18 58.0(2)
C21 B13 B18 102.9(3)
B14 B13 B18 107.0(3)
B19 B13 B18 59.4(2)
C27 C28 C29 100.3(3)
C27 C28 B13 123.9(3)
C29 C28 B13 118.8(3)
C27 C28 C23 104.0(3)
C29 C28 C23 98.7(3)
B13 C28 C23 107.7(3)
C28 C29 C25 95.5(3)
C28 C29 H29A 112.7
C25 C29 H29A 112.7
C28 C29 H29B 112.7
C25 C29 H29B 112.7
H29A C29 H29B 110.1
C26 C25 C29 100.2(3)
C26 C25 C24 105.5(3)
C29 C25 C24 99.2(3)
C26 C25 H25 116.5
C29 C25 H25 116.5
C24 C25 H25 116.5
C26 C27 C28 108.6(3)
C26 C27 H27 125.7
C28 C27 H27 125.7
C27 C26 C25 107.8(4)
C27 C26 H26 126.1
C25 C26 H26 126.1
C24 C23 C28 103.9(3)
C24 C23 S2 115.3(2)
C28 C23 S2 110.0(2)
C24 C23 H23 109.1
C28 C23 H23 109.1
S2 C23 H23 109.1
C30 C24 C23 114.1(3)
C30 C24 C25 112.1(3)
C23 C24 C25 102.3(3)
C30 C24 H24 109.4
C23 C24 H24 109.4
C25 C24 H24 109.4
O2 C30 C32 121.8(3)
O2 C30 C24 122.2(3)
C32 C30 C24 115.9(3)
C35 C31 C32 107.8(4)
C35 C31 Fe3 70.5(2)
C32 C31 Fe3 69.2(2)
C35 C31 H31 126.1
C32 C31 H31 126.1
Fe3 C31 H31 126.1
C34 C32 C31 106.3(3)
C34 C32 C30 128.7(4)
C31 C32 C30 124.3(4)
C34 C32 Fe3 69.5(2)
C31 C32 Fe3 69.0(2)
C30 C32 Fe3 119.1(3)
C34 C33 C35 108.0(4)
C34 C33 Fe3 68.9(2)
C35 C33 Fe3 69.2(2)
C34 C33 H33 126.0
C35 C33 H33 126.0
Fe3 C33 H33 126.0
C33 C34 C32 108.6(4)
C33 C34 Fe3 70.9(2)
C32 C34 Fe3 68.8(2)
C33 C34 H34 125.7
C32 C34 H34 125.7
Fe3 C34 H34 125.7
C31 C35 C33 109.3(4)
C31 C35 Fe3 69.0(2)
C33 C35 Fe3 70.6(2)
C31 C35 H35 125.3
C33 C35 H35 125.3
Fe3 C35 H35 125.3
C39 C36 C37 107.7(4)
C39 C36 Fe3 69.9(3)
C37 C36 Fe3 68.4(2)
C39 C36 H36 126.2
C37 C36 H36 126.2
Fe3 C36 H36 126.2
C40 C37 C36 104.9(4)
C40 C37 Fe3 69.7(2)
C36 C37 Fe3 68.9(2)
C40 C37 H37 127.5
C36 C37 H37 127.5
Fe3 C37 H37 127.5
C39 C38 C40 111.3(4)
C39 C38 Fe3 70.1(2)
C40 C38 Fe3 69.3(2)
C39 C38 H38 124.3
C40 C38 H38 124.3
Fe3 C38 H38 124.3
C38 C39 C36 109.7(5)
C38 C39 Fe3 71.8(3)
C36 C39 Fe3 70.7(2)
C38 C39 H39 125.1
C36 C39 H39 125.1
Fe3 C39 H39 125.1
C38 C40 C37 106.3(4)
C38 C40 Fe3 70.2(3)
C37 C40 Fe3 69.2(2)
C38 C40 H40 126.8
C37 C40 H40 126.8
Fe3 C40 H40 126.8
C13 Fe1 C16 129.54(16)
C13 Fe1 C17 168.90(16)
C16 Fe1 C17 39.86(16)
C13 Fe1 C19 114.16(16)
C16 Fe1 C19 68.55(17)
C17 Fe1 C19 67.68(16)
C13 Fe1 C18 147.73(16)
C16 Fe1 C18 68.00(17)
C17 Fe1 C18 40.10(16)
C19 Fe1 C18 40.61(16)
C13 Fe1 C20 106.26(16)
C16 Fe1 C20 40.94(16)
C17 Fe1 C20 67.53(16)
C19 Fe1 C20 40.62(16)
C18 Fe1 C20 68.12(16)
C13 Fe1 C14 40.15(15)
C16 Fe1 C14 166.00(16)
C17 Fe1 C14 150.94(16)
C19 Fe1 C14 105.27(16)
C18 Fe1 C14 116.11(17)
C20 Fe1 C14 126.41(16)
C13 Fe1 C12 40.66(15)
C16 Fe1 C12 110.23(16)
C17 Fe1 C12 132.75(16)
C19 Fe1 C12 148.40(16)
C18 Fe1 C12 170.49(16)
C20 Fe1 C12 117.14(16)
C14 Fe1 C12 68.00(16)
C13 Fe1 C15 68.18(15)
C16 Fe1 C15 153.37(16)
C17 Fe1 C15 120.23(16)
C19 Fe1 C15 126.89(16)
C18 Fe1 C15 108.29(16)
C20 Fe1 C15 164.41(16)
C14 Fe1 C15 40.21(15)
C12 Fe1 C15 68.83(15)
C13 Fe1 C11 68.19(15)
C16 Fe1 C11 120.92(15)
C17 Fe1 C11 112.74(15)
C19 Fe1 C11 166.72(16)
C18 Fe1 C11 131.09(15)
C20 Fe1 C11 152.60(15)
C14 Fe1 C11 67.57(15)
C12 Fe1 C11 41.03(14)
C15 Fe1 C11 40.57(14)
C31 Fe3 C39 167.98(16)
C31 Fe3 C32 41.84(15)
C39 Fe3 C32 149.41(17)
C31 Fe3 C37 115.28(17)
C39 Fe3 C37 69.12(18)
C32 Fe3 C37 107.91(17)
C31 Fe3 C40 107.60(18)
C39 Fe3 C40 67.76(19)
C32 Fe3 C40 130.96(19)
C37 Fe3 C40 41.13(17)
C31 Fe3 C36 150.94(18)
C39 Fe3 C36 39.33(19)
C32 Fe3 C36 117.54(17)
C37 Fe3 C36 42.72(18)
C40 Fe3 C36 68.99(18)
C31 Fe3 C34 69.49(16)
C39 Fe3 C34 116.69(17)
C32 Fe3 C34 41.69(17)
C37 Fe3 C34 132.11(16)
C40 Fe3 C34 171.52(17)
C36 Fe3 C34 109.43(16)
C31 Fe3 C35 40.53(16)
C39 Fe3 C35 130.16(17)
C32 Fe3 C35 69.05(16)
C37 Fe3 C35 147.63(18)
C40 Fe3 C35 115.33(18)
C36 Fe3 C35 167.89(19)
C34 Fe3 C35 68.02(16)
C31 Fe3 C38 131.51(17)
C39 Fe3 C38 38.09(17)
C32 Fe3 C38 170.73(18)
C37 Fe3 C38 67.76(18)
C40 Fe3 C38 40.47(19)
C36 Fe3 C38 65.37(17)
C34 Fe3 C38 147.20(18)
C35 Fe3 C38 109.88(18)
C31 Fe3 C33 68.55(17)
C39 Fe3 C33 108.89(18)
C32 Fe3 C33 69.07(17)
C37 Fe3 C33 171.01(18)
C40 Fe3 C33 147.09(18)
C36 Fe3 C33 130.36(18)
C34 Fe3 C33 40.19(16)
C35 Fe3 C33 40.23(17)
C38 Fe3 C33 116.48(18)
C2 S1 C3 94.31(17)
C22 S2 C23 94.02(17)

loop_
_geom_bond_atom_site_label_1
_geom_bond_atom_site_label_2
_geom_bond_distance
B21 B22 1.775(7)
B21 B16 1.789(7)
B21 B20 1.794(6)
B21 B17 1.796(7)
B21 B15 1.810(7)
B21 H21C 1.1000
B5 C1 1.708(5)
B5 B11 1.785(6)
B5 B6 1.790(6)
B5 B10 1.791(6)
B5 B4 1.797(6)
B5 H5C 1.1000
C1 C2 1.643(5)
C1 B3 1.689(6)
C1 B4 1.700(5)
C1 B6 1.729(6)
C1 H1 1.09(6)
B11 B7 1.752(6)
B11 B6 1.770(6)
B11 B12 1.800(6)
B11 B10 1.805(6)
B11 H11C 1.1000
B9 B3 1.765(6)
B9 B12 1.770(6)
B9 B4 1.774(6)
B9 B10 1.783(6)
B9 B8 1.792(6)
B9 H9C 1.1000
B4 B10 1.755(6)
B4 B3 1.777(6)
B4 H4C 1.1000
B3 C2 1.728(5)
B3 B8 1.788(6)
B3 H3C 1.1000
B7 C2 1.717(5)
B7 B12 1.761(6)
B7 B6 1.786(6)
B7 B8 1.790(6)
B7 H7C 1.1000
B8 C2 1.702(6)
B8 B12 1.796(6)
B8 H8C 1.1000
B12 B10 1.776(7)
B12 H12C 1.1000
B10 H10C 1.1000
C21 C22 1.651(5)
C21 B14 1.672(5)
C21 B15 1.680(6)
C21 B16 1.700(6)
C21 B13 1.736(6)
C21 H21 1.09(6)
B15 B16 1.799(6)
B15 B20 1.802(7)
B15 B14 1.806(7)
B15 H15C 1.1000
B16 C22 1.729(6)
B16 B17 1.788(7)
B16 H16C 1.1000
B18 C22 1.707(6)
B18 B17 1.769(7)
B18 B19 1.770(6)
B18 B22 1.780(6)
B18 B13 1.797(6)
B18 H18C 1.1000
B20 B22 1.752(6)
B20 B19 1.785(7)
B20 B14 1.788(6)
B20 H20C 1.1000
B17 C22 1.703(6)
B17 B22 1.793(7)
B17 H17C 1.1000
B14 B13 1.761(6)
B14 B19 1.769(7)
B14 H14C 1.1000
B19 B13 1.774(6)
B19 B22 1.782(6)
B19 H19C 1.1000
B22 H22C 1.1000
B6 C8 1.579(5)
B6 C2 1.712(6)
C2 S1 1.791(4)
C7 C6 1.356(5)
C7 C8 1.514(6)
C7 H7 0.9300
C8 C9 1.544(5)
C8 C3 1.587(5)
C3 C4 1.551(5)
C3 S1 1.840(4)
C3 H3 0.9800
C9 C5 1.536(5)
C9 H9A 0.9700
C9 H9B 0.9700
C5 C6 1.482(6)
C5 C4 1.597(5)
C5 H5 0.9800
C4 C10 1.506(5)
C4 H4 0.9800
C6 H6 0.9300
C10 O1 1.205(5)
C10 C11 1.487(5)
C11 C15 1.430(5)
C11 C12 1.444(5)
C11 Fe1 2.066(4)
C12 C13 1.425(5)
C12 Fe1 2.055(4)
C12 H12 0.9800
C13 C14 1.407(5)
C13 Fe1 2.045(4)
C13 H13 0.9800
C14 C15 1.414(5)
C14 Fe1 2.054(4)
C14 H14 0.9800
C15 Fe1 2.059(4)
C15 H15 0.9800
C16 C17 1.397(6)
C16 C20 1.434(6)
C16 Fe1 2.049(4)
C16 H16 0.9800
C17 C18 1.406(6)
C17 Fe1 2.050(4)
C17 H17 0.9800
C18 C19 1.423(6)
C18 Fe1 2.051(4)
C18 H18 0.9800
C19 C20 1.424(6)
C19 Fe1 2.050(4)
C19 H19 0.9800
C20 Fe1 2.051(4)
C20 H20 0.9800
C22 B13 1.718(5)
C22 S2 1.780(4)
B13 C28 1.572(5)
C28 C27 1.503(5)
C28 C29 1.530(5)
C28 C23 1.586(5)
C29 C25 1.537(5)
C29 H29A 0.9700
C29 H29B 0.9700
C25 C26 1.520(6)
C25 C24 1.568(5)
C25 H25 0.9800
C27 C26 1.325(6)
C27 H27 0.9300
C26 H26 0.9300
C23 C24 1.554(5)
C23 S2 1.814(4)
C23 H23 0.9800
C24 C30 1.525(5)
C24 H24 0.9800
C30 O2 1.227(5)
C30 C32 1.457(6)
C31 C35 1.408(6)
C31 C32 1.445(5)
C31 Fe3 2.022(4)
C31 H31 0.9800
C32 C34 1.445(6)
C32 Fe3 2.025(4)
C33 C34 1.408(6)
C33 C35 1.411(6)
C33 Fe3 2.060(4)
C33 H33 0.9800
C34 Fe3 2.035(4)
C34 H34 0.9800
C35 Fe3 2.042(4)
C35 H35 0.9800
C36 C39 1.366(6)
C36 C37 1.480(7)
C36 Fe3 2.035(4)
C36 H36 0.9800
C37 C40 1.427(6)
C37 Fe3 2.028(4)
C37 H37 0.9800
C38 C39 1.329(6)
C38 C40 1.411(7)
C38 Fe3 2.046(4)
C38 H38 0.9800
C39 Fe3 2.025(4)
C39 H39 0.9800
C40 Fe3 2.034(4)
C40 H40 0.9800

loop_
_geom_torsion_atom_site_label_1
_geom_torsion_atom_site_label_2
_geom_torsion_atom_site_label_3
_geom_torsion_atom_site_label_4
_geom_torsion
B11 B5 C1 C2 3.1(4)
B6 B5 C1 C2 -37.6(3)
B10 B5 C1 C2 65.5(3)
B4 B5 C1 C2 105.2(3)
B11 B5 C1 B3 -65.9(4)
B6 B5 C1 B3 -106.7(3)
B10 B5 C1 B3 -3.5(4)
B4 B5 C1 B3 36.1(3)
B11 B5 C1 B4 -102.1(3)
B6 B5 C1 B4 -142.8(3)
B10 B5 C1 B4 -39.6(3)
B11 B5 C1 B6 40.7(3)
B10 B5 C1 B6 103.2(3)
B4 B5 C1 B6 142.8(3)
C1 B5 B11 B7 -2.3(4)
B6 B5 B11 B7 38.3(3)
B10 B5 B11 B7 -99.2(3)
B4 B5 B11 B7 -62.6(4)
C1 B5 B11 B6 -40.6(3)
B10 B5 B11 B6 -137.5(3)
B4 B5 B11 B6 -100.9(3)
C1 B5 B11 B12 60.6(3)
B6 B5 B11 B12 101.2(3)
B10 B5 B11 B12 -36.3(3)
B4 B5 B11 B12 0.3(4)
C1 B5 B11 B10 96.9(3)
B6 B5 B11 B10 137.5(3)
B4 B5 B11 B10 36.6(3)
C2 C1 B4 B10 -63.0(4)
B3 C1 B4 B10 -102.7(3)
B5 C1 B4 B10 41.0(3)
B6 C1 B4 B10 4.4(4)
C2 C1 B4 B9 -0.2(4)
B3 C1 B4 B9 -40.0(3)
B5 C1 B4 B9 103.8(3)
B6 C1 B4 B9 67.2(4)
C2 C1 B4 B3 39.7(3)
B5 C1 B4 B3 143.7(3)
B6 C1 B4 B3 107.2(3)
C2 C1 B4 B5 -104.0(3)
B3 C1 B4 B5 -143.7(3)
B6 C1 B4 B5 -36.6(3)
B3 B9 B4 C1 39.2(3)
B12 B9 B4 C1 -62.4(3)
B10 B9 B4 C1 -99.0(3)
B8 B9 B4 C1 1.7(4)
B3 B9 B4 B10 138.2(3)
B12 B9 B4 B10 36.7(3)
B8 B9 B4 B10 100.8(3)
B12 B9 B4 B3 -101.6(3)
B10 B9 B4 B3 -138.2(3)
B8 B9 B4 B3 -37.5(3)
B3 B9 B4 B5 100.1(3)
B12 B9 B4 B5 -1.5(4)
B10 B9 B4 B5 -38.2(3)
B8 B9 B4 B5 62.6(4)
B11 B5 B4 C1 95.7(3)
B6 B5 B4 C1 33.1(3)
B10 B5 B4 C1 133.1(3)
C1 B5 B4 B10 -133.1(3)
B11 B5 B4 B10 -37.5(3)
B6 B5 B4 B10 -100.1(3)
C1 B5 B4 B9 -94.9(3)
B11 B5 B4 B9 0.7(4)
B6 B5 B4 B9 -61.9(4)
B10 B5 B4 B9 38.2(3)
C1 B5 B4 B3 -31.8(3)
B11 B5 B4 B3 63.9(4)
B6 B5 B4 B3 1.3(4)
B10 B5 B4 B3 101.3(3)
B4 C1 B3 C2 138.2(3)
B5 C1 B3 C2 101.9(3)
B6 C1 B3 C2 31.1(3)
C2 C1 B3 B9 -97.8(3)
B4 C1 B3 B9 40.4(3)
B5 C1 B3 B9 4.1(4)
B6 C1 B3 B9 -66.7(4)
C2 C1 B3 B4 -138.2(3)
B5 C1 B3 B4 -36.3(3)
B6 C1 B3 B4 -107.1(3)
C2 C1 B3 B8 -35.0(3)
B4 C1 B3 B8 103.2(3)
B5 C1 B3 B8 66.9(4)
B6 C1 B3 B8 -3.9(4)
B12 B9 B3 C1 60.6(4)
B4 B9 B3 C1 -39.7(3)
B10 B9 B3 C1 -2.8(4)
B8 B9 B3 C1 98.8(3)
B12 B9 B3 C2 1.1(4)
B4 B9 B3 C2 -99.2(3)
B10 B9 B3 C2 -62.4(3)
B8 B9 B3 C2 39.3(3)
B12 B9 B3 B4 100.3(3)
B10 B9 B3 B4 36.8(3)
B8 B9 B3 B4 138.5(3)
B12 B9 B3 B8 -38.2(3)
B4 B9 B3 B8 -138.5(3)
B10 B9 B3 B8 -101.6(3)
B10 B4 B3 C1 96.0(3)
B9 B4 B3 C1 133.7(3)
B5 B4 B3 C1 31.9(3)
C1 B4 B3 C2 -35.5(3)
B10 B4 B3 C2 60.4(3)
B9 B4 B3 C2 98.1(3)
B5 B4 B3 C2 -3.6(4)
C1 B4 B3 B9 -133.7(3)
B10 B4 B3 B9 -37.7(3)
B5 B4 B3 B9 -101.7(3)
C1 B4 B3 B8 -96.1(3)
B10 B4 B3 B8 -0.1(4)
B9 B4 B3 B8 37.6(3)
B5 B4 B3 B8 -64.2(4)
B6 B11 B7 C2 38.9(3)
B5 B11 B7 C2 0.8(4)
B12 B11 B7 C2 -98.7(3)
B10 B11 B7 C2 -62.5(3)
B6 B11 B7 B12 137.7(3)
B5 B11 B7 B12 99.5(3)
B10 B11 B7 B12 36.3(3)
B5 B11 B7 B6 -38.1(3)
B12 B11 B7 B6 -137.7(3)
B10 B11 B7 B6 -101.4(3)
B6 B11 B7 B8 99.8(3)
B5 B11 B7 B8 61.7(4)
B12 B11 B7 B8 -37.8(3)
B10 B11 B7 B8 -1.6(4)
C1 B3 B8 C2 34.9(3)
B9 B3 B8 C2 133.6(3)
B4 B3 B8 C2 96.2(3)
C1 B3 B8 B7 0.1(4)
C2 B3 B8 B7 -34.8(3)
B9 B3 B8 B7 98.8(3)
B4 B3 B8 B7 61.5(4)
C1 B3 B8 B9 -98.7(3)
C2 B3 B8 B9 -133.6(3)
B4 B3 B8 B9 -37.4(3)
C1 B3 B8 B12 -61.7(3)
C2 B3 B8 B12 -96.5(3)
B9 B3 B8 B12 37.1(3)
B4 B3 B8 B12 -0.3(4)
B11 B7 B8 C2 -95.4(3)
B12 B7 B8 C2 -133.6(3)
B6 B7 B8 C2 -31.5(3)
C2 B7 B8 B3 34.9(3)
B11 B7 B8 B3 -60.5(4)
B12 B7 B8 B3 -98.7(3)
B6 B7 B8 B3 3.5(4)
C2 B7 B8 B9 97.0(3)
B11 B7 B8 B9 1.6(4)
B12 B7 B8 B9 -36.6(3)
B6 B7 B8 B9 65.5(3)
C2 B7 B8 B12 133.6(3)
B11 B7 B8 B12 38.2(3)
B6 B7 B8 B12 102.1(3)
B3 B9 B8 C2 -40.0(3)
B12 B9 B8 C2 97.7(3)
B4 B9 B8 C2 -2.5(4)
B10 B9 B8 C2 60.2(3)
B12 B9 B8 B3 137.6(3)
B4 B9 B8 B3 37.4(3)
B10 B9 B8 B3 100.2(3)
B3 B9 B8 B7 -101.2(3)
B12 B9 B8 B7 36.5(3)
B4 B9 B8 B7 -63.7(3)
B10 B9 B8 B7 -1.0(4)
B3 B9 B8 B12 -137.6(3)
B4 B9 B8 B12 -100.2(3)
B10 B9 B8 B12 -37.5(3)
C2 B7 B12 B9 -1.8(4)
B11 B7 B12 B9 -101.1(3)
B6 B7 B12 B9 -63.0(4)
B8 B7 B12 B9 37.6(3)
C2 B7 B12 B10 62.2(4)
B11 B7 B12 B10 -37.2(3)
B6 B7 B12 B10 1.0(4)
B8 B7 B12 B10 101.6(3)
C2 B7 B12 B8 -39.4(3)
B11 B7 B12 B8 -138.7(3)
B6 B7 B12 B8 -100.6(3)
C2 B7 B12 B11 99.3(3)
B6 B7 B12 B11 38.1(3)
B8 B7 B12 B11 138.7(3)
B3 B9 B12 B7 0.4(4)
B4 B9 B12 B7 64.2(4)
B10 B9 B12 B7 100.5(3)
B8 B9 B12 B7 -37.7(3)
B3 B9 B12 B10 -100.1(3)
B4 B9 B12 B10 -36.3(3)
B8 B9 B12 B10 -138.2(3)
B3 B9 B12 B8 38.1(3)
B4 B9 B12 B8 101.9(3)
B10 B9 B12 B8 138.2(3)
B3 B9 B12 B11 -62.1(4)
B4 B9 B12 B11 1.7(4)
B10 B9 B12 B11 38.0(3)
B8 B9 B12 B11 -100.2(3)
C2 B8 B12 B7 39.6(3)
B3 B8 B12 B7 101.2(3)
B9 B8 B12 B7 138.2(3)
C2 B8 B12 B9 -98.6(3)
B3 B8 B12 B9 -37.0(3)
B7 B8 B12 B9 -138.2(3)
C2 B8 B12 B10 -60.9(4)
B3 B8 B12 B10 0.6(4)
B7 B8 B12 B10 -100.6(3)
B9 B8 B12 B10 37.7(3)
C2 B8 B12 B11 3.3(4)
B3 B8 B12 B11 64.8(4)
B7 B8 B12 B11 -36.4(3)
B9 B8 B12 B11 101.8(3)
B6 B11 B12 B7 -38.3(3)
B5 B11 B12 B7 -102.1(3)
B10 B11 B12 B7 -138.7(3)
B7 B11 B12 B9 100.9(3)
B6 B11 B12 B9 62.7(4)
B5 B11 B12 B9 -1.2(4)
B10 B11 B12 B9 -37.8(3)
B7 B11 B12 B10 138.7(3)
B6 B11 B12 B10 100.5(3)
B5 B11 B12 B10 36.6(3)
B7 B11 B12 B8 37.0(3)
B6 B11 B12 B8 -1.2(4)
B5 B11 B12 B8 -65.1(4)
B10 B11 B12 B8 -101.7(3)
C1 B4 B10 B12 61.2(4)
B9 B4 B10 B12 -36.7(3)
B3 B4 B10 B12 0.5(4)
B5 B4 B10 B12 101.1(3)
C1 B4 B10 B9 97.9(3)
B3 B4 B10 B9 37.2(3)
B5 B4 B10 B9 137.8(3)
C1 B4 B10 B5 -39.9(3)
B9 B4 B10 B5 -137.8(3)
B3 B4 B10 B5 -100.6(3)
C1 B4 B10 B11 -2.7(4)
B9 B4 B10 B11 -100.6(3)
B3 B4 B10 B11 -63.4(4)
B5 B4 B10 B11 37.2(3)
B7 B12 B10 B4 -64.7(4)
B9 B12 B10 B4 36.9(3)
B8 B12 B10 B4 -0.7(4)
B11 B12 B10 B4 -101.1(3)
B7 B12 B10 B9 -101.6(3)
B8 B12 B10 B9 -37.6(3)
B11 B12 B10 B9 -138.1(3)
B7 B12 B10 B5 -0.2(4)
B9 B12 B10 B5 101.4(3)
B8 B12 B10 B5 63.7(4)
B11 B12 B10 B5 -36.7(3)
B7 B12 B10 B11 36.4(3)
B9 B12 B10 B11 138.1(3)
B8 B12 B10 B11 100.4(3)
B3 B9 B10 B4 -37.4(3)
B12 B9 B10 B4 -138.9(3)
B8 B9 B10 B4 -101.2(3)
B3 B9 B10 B12 101.5(3)
B4 B9 B10 B12 138.9(3)
B8 B9 B10 B12 37.7(3)
B3 B9 B10 B5 0.9(4)
B12 B9 B10 B5 -100.6(3)
B4 B9 B10 B5 38.3(3)
B8 B9 B10 B5 -62.9(4)
B3 B9 B10 B11 63.9(4)
B12 B9 B10 B11 -37.6(3)
B4 B9 B10 B11 101.3(3)
B8 B9 B10 B11 0.1(4)
C1 B5 B10 B4 39.3(3)
B11 B5 B10 B4 138.2(3)
B6 B5 B10 B4 100.7(3)
C1 B5 B10 B12 -61.9(4)
B11 B5 B10 B12 37.0(3)
B6 B5 B10 B12 -0.6(4)
B4 B5 B10 B12 -101.2(3)
C1 B5 B10 B9 1.4(4)
B11 B5 B10 B9 100.3(3)
B6 B5 B10 B9 62.7(4)
B4 B5 B10 B9 -38.0(3)
C1 B5 B10 B11 -98.9(3)
B6 B5 B10 B11 -37.6(3)
B4 B5 B10 B11 -138.2(3)
B7 B11 B10 B4 64.6(4)
B6 B11 B10 B4 0.3(4)
B5 B11 B10 B4 -37.8(3)
B12 B11 B10 B4 101.0(3)
B7 B11 B10 B12 -36.4(3)
B6 B11 B10 B12 -100.7(3)
B5 B11 B10 B12 -138.8(3)
B7 B11 B10 B9 0.9(4)
B6 B11 B10 B9 -63.3(4)
B5 B11 B10 B9 -101.5(3)
B12 B11 B10 B9 37.3(3)
B7 B11 B10 B5 102.4(3)
B6 B11 B10 B5 38.2(3)
B12 B11 B10 B5 138.8(3)
C22 C21 B15 B16 -38.7(3)
B14 C21 B15 B16 -142.0(3)
B13 C21 B15 B16 -107.0(4)
C22 C21 B15 B20 63.2(4)
B14 C21 B15 B20 -40.1(3)
B16 C21 B15 B20 101.9(3)
B13 C21 B15 B20 -5.2(4)
C22 C21 B15 B14 103.3(3)
B16 C21 B15 B14 142.0(3)
B13 C21 B15 B14 35.0(3)
C22 C21 B15 B21 1.9(4)
B14 C21 B15 B21 -101.4(3)
B16 C21 B15 B21 40.6(3)
B13 C21 B15 B21 -66.5(4)
B22 B21 B15 C21 60.9(4)
B16 B21 B15 C21 -40.1(3)
B20 B21 B15 C21 97.0(3)
B17 B21 B15 C21 -2.6(4)
B22 B21 B15 B16 101.0(3)
B20 B21 B15 B16 137.1(3)
B17 B21 B15 B16 37.4(3)
B22 B21 B15 B20 -36.1(3)
B16 B21 B15 B20 -137.1(3)
B17 B21 B15 B20 -99.6(4)
B22 B21 B15 B14 1.6(4)
B16 B21 B15 B14 -99.4(3)
B20 B21 B15 B14 37.7(3)
B17 B21 B15 B14 -61.9(4)
B14 C21 B16 C22 -100.6(4)
B15 C21 B16 C22 -139.7(3)
B13 C21 B16 C22 -30.0(3)
C22 C21 B16 B17 36.3(3)
B14 C21 B16 B17 -64.3(4)
B15 C21 B16 B17 -103.4(3)
B13 C21 B16 B17 6.3(4)
C22 C21 B16 B21 98.5(3)
B14 C21 B16 B21 -2.1(5)
B15 C21 B16 B21 -41.2(3)
B13 C21 B16 B21 68.5(4)
C22 C21 B16 B15 139.7(3)
B14 C21 B16 B15 39.1(4)
B13 C21 B16 B15 109.7(4)
B22 B21 B16 C21 -60.7(4)
B20 B21 B16 C21 1.3(4)
B17 B21 B16 C21 -98.5(3)
B15 B21 B16 C21 39.5(3)
B22 B21 B16 C22 -1.3(4)
B20 B21 B16 C22 60.7(4)
B17 B21 B16 C22 -39.1(3)
B15 B21 B16 C22 98.9(3)
B22 B21 B16 B17 37.8(3)
B20 B21 B16 B17 99.8(4)
B15 B21 B16 B17 138.0(3)
B22 B21 B16 B15 -100.2(4)
B20 B21 B16 B15 -38.2(3)
B17 B21 B16 B15 -138.0(3)
B20 B15 B16 C21 -94.9(4)
B14 B15 B16 C21 -32.6(3)
B21 B15 B16 C21 -132.7(4)
C21 B15 B16 C22 34.3(3)
B20 B15 B16 C22 -60.5(4)
B14 B15 B16 C22 1.7(4)
B21 B15 B16 C22 -98.3(3)
C21 B15 B16 B17 94.9(3)
B20 B15 B16 B17 0.0(4)
B14 B15 B16 B17 62.2(4)
B21 B15 B16 B17 -37.8(3)
C21 B15 B16 B21 132.7(4)
B20 B15 B16 B21 37.8(3)
B14 B15 B16 B21 100.0(4)
B16 B21 B20 B22 -100.8(4)
B17 B21 B20 B22 -37.9(3)
B15 B21 B20 B22 -139.0(3)
B22 B21 B20 B19 37.6(3)
B16 B21 B20 B19 -63.2(4)
B17 B21 B20 B19 -0.2(4)
B15 B21 B20 B19 -101.4(3)
B22 B21 B20 B14 100.5(4)
B16 B21 B20 B14 -0.3(4)
B17 B21 B20 B14 62.6(4)
B15 B21 B20 B14 -38.5(3)
B22 B21 B20 B15 139.0(3)
B16 B21 B20 B15 38.2(3)
B17 B21 B20 B15 101.1(4)
C21 B15 B20 B22 -61.2(4)
B16 B15 B20 B22 -0.8(4)
B14 B15 B20 B22 -100.2(3)
B21 B15 B20 B22 36.9(3)
C21 B15 B20 B19 3.0(4)
B16 B15 B20 B19 63.4(4)
B14 B15 B20 B19 -35.9(3)
B21 B15 B20 B19 101.2(3)
C21 B15 B20 B14 39.0(3)
B16 B15 B20 B14 99.4(3)
B21 B15 B20 B14 137.1(3)
C21 B15 B20 B21 -98.1(3)
B16 B15 B20 B21 -37.7(3)
B14 B15 B20 B21 -137.1(3)
B19 B18 B17 C22 95.7(3)
B22 B18 B17 C22 133.0(3)
B13 B18 B17 C22 32.3(3)
C22 B18 B17 B16 -33.5(3)
B19 B18 B17 B16 62.2(4)
B22 B18 B17 B16 99.4(3)
B13 B18 B17 B16 -1.2(4)
C22 B18 B17 B22 -133.0(3)
B19 B18 B17 B22 -37.2(3)
B13 B18 B17 B22 -100.6(3)
C22 B18 B17 B21 -97.0(3)
B19 B18 B17 B21 -1.3(4)
B22 B18 B17 B21 36.0(3)
B13 B18 B17 B21 -64.6(4)
C21 B16 B17 C22 -36.1(3)
B21 B16 B17 C22 -133.8(3)
B15 B16 B17 C22 -95.9(3)
C21 B16 B17 B18 -2.8(4)
C22 B16 B17 B18 33.3(3)
B21 B16 B17 B18 -100.5(3)
B15 B16 B17 B18 -62.6(4)
C21 B16 B17 B22 60.5(4)
C22 B16 B17 B22 96.7(3)
B21 B16 B17 B22 -37.2(3)
B15 B16 B17 B22 0.8(4)
C21 B16 B17 B21 97.7(3)
C22 B16 B17 B21 133.8(3)
B15 B16 B17 B21 38.0(3)
B22 B21 B17 C22 -97.9(3)
B16 B21 B17 C22 40.0(3)
B20 B21 B17 C22 -60.7(4)
B15 B21 B17 C22 2.5(4)
B22 B21 B17 B18 -36.3(3)
B16 B21 B17 B18 101.5(3)
B20 B21 B17 B18 0.9(4)
B15 B21 B17 B18 64.1(4)
B22 B21 B17 B16 -137.8(3)
B20 B21 B17 B16 -100.6(3)
B15 B21 B17 B16 -37.5(3)
B16 B21 B17 B22 137.8(3)
B20 B21 B17 B22 37.2(3)
B15 B21 B17 B22 100.3(4)
C22 C21 B14 B13 37.5(3)
B15 C21 B14 B13 144.9(3)
B16 C21 B14 B13 106.2(4)
C22 C21 B14 B19 -4.4(4)
B15 C21 B14 B19 103.1(3)
B16 C21 B14 B19 64.3(4)
B13 C21 B14 B19 -41.9(3)
C22 C21 B14 B20 -66.8(4)
B15 C21 B14 B20 40.7(3)
B16 C21 B14 B20 1.9(5)
B13 C21 B14 B20 -104.3(3)
C22 C21 B14 B15 -107.4(4)
B16 C21 B14 B15 -38.8(3)
B13 C21 B14 B15 -144.9(3)
B22 B20 B14 C21 62.6(4)
B19 B20 B14 C21 100.3(3)
B21 B20 B14 C21 -0.8(4)
B15 B20 B14 C21 -39.4(3)
B22 B20 B14 B13 -0.7(4)
B19 B20 B14 B13 37.1(3)
B21 B20 B14 B13 -64.1(4)
B15 B20 B14 B13 -102.6(3)
B22 B20 B14 B19 -37.7(3)
B21 B20 B14 B19 -101.2(3)
B15 B20 B14 B19 -139.7(3)
B22 B20 B14 B15 102.0(3)
B19 B20 B14 B15 139.7(3)
B21 B20 B14 B15 38.5(3)
B16 B15 B14 C21 33.1(3)
B20 B15 B14 C21 133.1(3)
B21 B15 B14 C21 95.3(3)
C21 B15 B14 B13 -32.2(3)
B16 B15 B14 B13 0.9(4)
B20 B15 B14 B13 100.9(3)
B21 B15 B14 B13 63.1(4)
C21 B15 B14 B19 -96.7(3)
B16 B15 B14 B19 -63.5(4)
B20 B15 B14 B19 36.4(3)
B21 B15 B14 B19 -1.3(4)
C21 B15 B14 B20 -133.1(3)
B16 B15 B14 B20 -100.0(3)
B21 B15 B14 B20 -37.8(3)
C21 B14 B19 B18 3.4(4)
B13 B14 B19 B18 -38.6(3)
B20 B14 B19 B18 100.3(3)
B15 B14 B19 B18 63.9(4)
C21 B14 B19 B13 42.0(3)
B20 B14 B19 B13 139.0(3)
B15 B14 B19 B13 102.6(3)
C21 B14 B19 B22 -60.0(4)
B13 B14 B19 B22 -102.1(3)
B20 B14 B19 B22 36.9(3)
B15 B14 B19 B22 0.5(4)
C21 B14 B19 B20 -96.9(3)
B13 B14 B19 B20 -139.0(3)
B15 B14 B19 B20 -36.4(3)
C22 B18 B19 B14 -1.3(4)
B17 B18 B19 B14 -62.6(4)
B22 B18 B19 B14 -100.1(3)
B13 B18 B19 B14 38.0(3)
C22 B18 B19 B13 -39.3(3)
B17 B18 B19 B13 -100.7(3)
B22 B18 B19 B13 -138.1(3)
C22 B18 B19 B22 98.8(3)
B17 B18 B19 B22 37.4(3)
B13 B18 B19 B22 138.1(3)
C22 B18 B19 B20 62.5(4)
B17 B18 B19 B20 1.1(4)
B22 B18 B19 B20 -36.3(3)
B13 B18 B19 B20 101.8(3)
B22 B20 B19 B14 137.9(3)
B21 B20 B19 B14 100.5(3)
B15 B20 B19 B14 36.4(3)
B22 B20 B19 B18 36.9(3)
B14 B20 B19 B18 -101.0(3)
B21 B20 B19 B18 -0.5(4)
B15 B20 B19 B18 -64.7(4)
B22 B20 B19 B13 101.3(3)
B14 B20 B19 B13 -36.6(3)
B21 B20 B19 B13 63.9(4)
B15 B20 B19 B13 -0.2(4)
B14 B20 B19 B22 -137.9(3)
B21 B20 B19 B22 -37.4(3)
B15 B20 B19 B22 -101.6(3)
B19 B20 B22 B21 -138.3(3)
B14 B20 B22 B21 -101.1(3)
B15 B20 B22 B21 -37.1(3)
B19 B20 B22 B18 -36.9(3)
B14 B20 B22 B18 0.4(4)
B21 B20 B22 B18 101.4(3)
B15 B20 B22 B18 64.3(4)
B14 B20 B22 B19 37.2(3)
B21 B20 B22 B19 138.3(3)
B15 B20 B22 B19 101.2(3)
B19 B20 B22 B17 -99.9(3)
B14 B20 B22 B17 -62.7(4)
B21 B20 B22 B17 38.4(3)
B15 B20 B22 B17 1.3(4)
B16 B21 B22 B20 99.9(3)
B17 B21 B22 B20 137.5(3)
B15 B21 B22 B20 36.6(3)
B16 B21 B22 B18 -1.5(4)
B20 B21 B22 B18 -101.3(3)
B17 B21 B22 B18 36.1(3)
B15 B21 B22 B18 -64.8(4)
B16 B21 B22 B19 61.9(4)
B20 B21 B22 B19 -38.0(3)
B17 B21 B22 B19 99.5(3)
B15 B21 B22 B19 -1.4(4)
B16 B21 B22 B17 -37.6(3)
B20 B21 B22 B17 -137.5(3)
B15 B21 B22 B17 -100.9(3)
C22 B18 B22 B20 -61.2(4)
B17 B18 B22 B20 -101.4(4)
B19 B18 B22 B20 37.3(3)
B13 B18 B22 B20 0.1(4)
C22 B18 B22 B21 3.6(4)
B17 B18 B22 B21 -36.6(3)
B19 B18 B22 B21 102.2(3)
B13 B18 B22 B21 64.9(4)
C22 B18 B22 B19 -98.6(3)
B17 B18 B22 B19 -138.8(3)
B13 B18 B22 B19 -37.3(3)
C22 B18 B22 B17 40.2(3)
B19 B18 B22 B17 138.8(3)
B13 B18 B22 B17 101.5(3)
B14 B19 B22 B20 -37.6(3)
B18 B19 B22 B20 -138.7(3)
B13 B19 B22 B20 -100.6(4)
B14 B19 B22 B21 0.6(4)
B18 B19 B22 B21 -100.5(3)
B13 B19 B22 B21 -62.4(4)
B20 B19 B22 B21 38.2(3)
B14 B19 B22 B18 101.1(3)
B13 B19 B22 B18 38.1(3)
B20 B19 B22 B18 138.7(3)
B14 B19 B22 B17 64.6(4)
B18 B19 B22 B17 -36.5(3)
B13 B19 B22 B17 1.6(4)
B20 B19 B22 B17 102.2(4)
C22 B17 B22 B20 60.5(4)
B18 B17 B22 B20 100.7(3)
B16 B17 B22 B20 -1.3(4)
B21 B17 B22 B20 -38.7(3)
C22 B17 B22 B21 99.2(3)
B18 B17 B22 B21 139.5(3)
B16 B17 B22 B21 37.4(3)
C22 B17 B22 B18 -40.3(3)
B16 B17 B22 B18 -102.0(3)
B21 B17 B22 B18 -139.5(3)
C22 B17 B22 B19 -3.7(4)
B18 B17 B22 B19 36.6(3)
B16 B17 B22 B19 -65.5(4)
B21 B17 B22 B19 -102.9(3)
C2 C1 B6 C8 -97.4(3)
B3 C1 B6 C8 -128.9(3)
B4 C1 B6 C8 160.0(3)
B5 C1 B6 C8 123.1(4)
B3 C1 B6 C2 -31.6(3)
B4 C1 B6 C2 -102.7(3)
B5 C1 B6 C2 -139.6(3)
C2 C1 B6 B11 98.5(3)
B3 C1 B6 B11 66.9(4)
B4 C1 B6 B11 -4.2(4)
B5 C1 B6 B11 -41.1(3)
C2 C1 B6 B7 37.6(3)
B3 C1 B6 B7 6.0(4)
B4 C1 B6 B7 -65.1(4)
B5 C1 B6 B7 -102.0(3)
C2 C1 B6 B5 139.6(3)
B3 C1 B6 B5 108.0(3)
B4 C1 B6 B5 36.9(3)
B7 B11 B6 C8 104.2(5)
B5 B11 B6 C8 -117.9(5)
B12 B11 B6 C8 141.8(5)
B10 B11 B6 C8 -155.8(5)
B7 B11 B6 C2 -38.9(3)
B5 B11 B6 C2 98.9(3)
B12 B11 B6 C2 -1.3(4)
B10 B11 B6 C2 61.0(4)
B7 B11 B6 C1 -97.9(3)
B5 B11 B6 C1 40.0(3)
B12 B11 B6 C1 -60.3(4)
B10 B11 B6 C1 2.1(4)
B5 B11 B6 B7 137.8(3)
B12 B11 B6 B7 37.6(3)
B10 B11 B6 B7 100.0(3)
B7 B11 B6 B5 -137.8(3)
B12 B11 B6 B5 -100.3(3)
B10 B11 B6 B5 -37.9(3)
C2 B7 B6 C8 94.2(4)
B11 B7 B6 C8 -131.2(4)
B12 B7 B6 C8 -170.1(3)
B8 B7 B6 C8 125.5(4)
B11 B7 B6 C2 134.6(3)
B12 B7 B6 C2 95.8(3)
B8 B7 B6 C2 31.3(3)
C2 B7 B6 C1 -36.8(2)
B11 B7 B6 C1 97.8(3)
B12 B7 B6 C1 59.0(4)
B8 B7 B6 C1 -5.5(4)
C2 B7 B6 B11 -134.6(3)
B12 B7 B6 B11 -38.8(3)
B8 B7 B6 B11 -103.3(3)
C2 B7 B6 B5 -97.1(3)
B11 B7 B6 B5 37.5(3)
B12 B7 B6 B5 -1.3(4)
B8 B7 B6 B5 -65.8(4)
C1 B5 B6 C8 -96.9(4)
B11 B5 B6 C8 130.5(4)
B10 B5 B6 C8 168.6(4)
B4 B5 B6 C8 -129.5(4)
C1 B5 B6 C2 34.2(3)
B11 B5 B6 C2 -98.3(3)
B10 B5 B6 C2 -60.2(4)
B4 B5 B6 C2 1.6(4)
B11 B5 B6 C1 -132.6(3)
B10 B5 B6 C1 -94.4(3)
B4 B5 B6 C1 -32.6(3)
C1 B5 B6 B11 132.6(3)
B10 B5 B6 B11 38.2(3)
B4 B5 B6 B11 100.0(3)
C1 B5 B6 B7 95.5(3)
B11 B5 B6 B7 -37.0(3)
B10 B5 B6 B7 1.1(4)
B4 B5 B6 B7 62.9(4)
B3 C1 C2 B8 38.6(3)
B4 C1 C2 B8 -1.4(4)
B5 C1 C2 B8 -70.8(4)
B6 C1 C2 B8 -109.2(3)
B3 C1 C2 B6 147.8(3)
B4 C1 C2 B6 107.7(3)
B5 C1 C2 B6 38.4(3)
B3 C1 C2 B7 106.6(3)
B4 C1 C2 B7 66.6(4)
B5 C1 C2 B7 -2.8(4)
B6 C1 C2 B7 -41.2(3)
B4 C1 C2 B3 -40.1(3)
B5 C1 C2 B3 -109.4(3)
B6 C1 C2 B3 -147.8(3)
B3 C1 C2 S1 -114.2(3)
B4 C1 C2 S1 -154.2(3)
B5 C1 C2 S1 136.4(3)
B6 C1 C2 S1 98.0(3)
B3 B8 C2 C1 -37.5(3)
B7 B8 C2 C1 103.2(3)
B9 B8 C2 C1 2.4(4)
B12 B8 C2 C1 63.5(4)
B3 B8 C2 B6 -105.5(3)
B7 B8 C2 B6 35.1(3)
B9 B8 C2 B6 -65.6(4)
B12 B8 C2 B6 -4.5(4)
B3 B8 C2 B7 -140.6(3)
B9 B8 C2 B7 -100.8(3)
B12 B8 C2 B7 -39.6(3)
B7 B8 C2 B3 140.6(3)
B9 B8 C2 B3 39.9(3)
B12 B8 C2 B3 101.0(3)
B3 B8 C2 S1 112.5(3)
B7 B8 C2 S1 -106.8(3)
B9 B8 C2 S1 152.4(3)
B12 B8 C2 S1 -146.5(3)
C8 B6 C2 C1 107.7(3)
B11 B6 C2 C1 -97.0(3)
B7 B6 C2 C1 -136.1(3)
B5 B6 C2 C1 -34.7(3)
C8 B6 C2 B8 -151.5(3)
C1 B6 C2 B8 100.8(3)
B11 B6 C2 B8 3.8(4)
B7 B6 C2 B8 -35.3(3)
B5 B6 C2 B8 66.2(4)
C8 B6 C2 B7 -116.2(3)
C1 B6 C2 B7 136.1(3)
B11 B6 C2 B7 39.1(3)
B5 B6 C2 B7 101.4(3)
C8 B6 C2 B3 138.2(3)
C1 B6 C2 B3 30.5(3)
B11 B6 C2 B3 -66.6(4)
B7 B6 C2 B3 -105.6(3)
B5 B6 C2 B3 -4.2(4)
C8 B6 C2 S1 -3.5(4)
C1 B6 C2 S1 -111.2(3)
B11 B6 C2 S1 151.8(2)
B7 B6 C2 S1 112.7(3)
B5 B6 C2 S1 -145.9(2)
B11 B7 C2 C1 1.2(4)
B12 B7 C2 C1 -62.8(4)
B6 B7 C2 C1 40.8(3)
B8 B7 C2 C1 -103.6(3)
B11 B7 C2 B8 104.7(3)
B12 B7 C2 B8 40.8(3)
B6 B7 C2 B8 144.4(3)
B11 B7 C2 B6 -39.7(3)
B12 B7 C2 B6 -103.6(3)
B8 B7 C2 B6 -144.4(3)
B11 B7 C2 B3 66.6(4)
B12 B7 C2 B3 2.6(4)
B6 B7 C2 B3 106.2(3)
B8 B7 C2 B3 -38.2(3)
B11 B7 C2 S1 -137.5(3)
B12 B7 C2 S1 158.5(3)
B6 B7 C2 S1 -97.8(3)
B8 B7 C2 S1 117.8(3)
B9 B3 C2 C1 98.4(3)
B4 B3 C2 C1 36.1(3)
B8 B3 C2 C1 139.0(3)
C1 B3 C2 B8 -139.0(3)
B9 B3 C2 B8 -40.6(3)
B4 B3 C2 B8 -102.9(3)
C1 B3 C2 B6 -31.1(3)
B9 B3 C2 B6 67.3(4)
B4 B3 C2 B6 5.0(4)
B8 B3 C2 B6 107.9(3)
C1 B3 C2 B7 -100.7(3)
B9 B3 C2 B7 -2.3(4)
B4 B3 C2 B7 -64.6(4)
B8 B3 C2 B7 38.3(3)
C1 B3 C2 S1 104.6(3)
B9 B3 C2 S1 -157.0(3)
B4 B3 C2 S1 140.7(3)
B8 B3 C2 S1 -116.4(3)
C6 C7 C8 C9 -33.1(4)
C6 C7 C8 B6 -167.6(3)
C6 C7 C8 C3 71.1(4)
C2 B6 C8 C7 -136.5(3)
C1 B6 C8 C7 -74.9(4)
B11 B6 C8 C7 81.4(6)
B7 B6 C8 C7 159.1(3)
B5 B6 C8 C7 -6.9(6)
C2 B6 C8 C9 95.8(4)
C1 B6 C8 C9 157.4(3)
B11 B6 C8 C9 -46.3(6)
B7 B6 C8 C9 31.4(5)
B5 B6 C8 C9 -134.6(4)
C2 B6 C8 C3 -17.3(4)
C1 B6 C8 C3 44.3(4)
B11 B6 C8 C3 -159.4(4)
B7 B6 C8 C3 -81.7(4)
B5 B6 C8 C3 112.3(4)
C7 C8 C3 C4 -74.1(3)
C9 C8 C3 C4 30.7(4)
B6 C8 C3 C4 155.0(3)
C7 C8 C3 S1 162.5(2)
C9 C8 C3 S1 -92.6(3)
B6 C8 C3 S1 31.7(4)
C7 C8 C9 C5 49.2(3)
B6 C8 C9 C5 -173.8(3)
C3 C8 C9 C5 -56.9(3)
C8 C9 C5 C6 -49.2(3)
C8 C9 C5 C4 62.4(3)
C8 C3 C4 C10 131.6(3)
S1 C3 C4 C10 -108.1(3)
C8 C3 C4 C5 7.7(3)
S1 C3 C4 C5 128.1(3)
C6 C5 C4 C10 -61.7(4)
C9 C5 C4 C10 -167.8(3)
C6 C5 C4 C3 62.0(3)
C9 C5 C4 C3 -44.1(3)
C8 C7 C6 C5 0.2(4)
C9 C5 C6 C7 33.0(4)
C4 C5 C6 C7 -71.2(4)
C3 C4 C10 O1 -3.5(5)
C5 C4 C10 O1 112.2(4)
C3 C4 C10 C11 171.3(3)
C5 C4 C10 C11 -73.0(4)
O1 C10 C11 C15 4.0(6)
C4 C10 C11 C15 -170.7(4)
O1 C10 C11 C12 -175.4(4)
C4 C10 C11 C12 9.9(6)
O1 C10 C11 Fe1 -84.8(4)
C4 C10 C11 Fe1 100.5(4)
C15 C11 C12 C13 0.9(5)
C10 C11 C12 C13 -179.6(4)
Fe1 C11 C12 C13 59.7(3)
C15 C11 C12 Fe1 -58.7(3)
C10 C11 C12 Fe1 120.7(4)
C11 C12 C13 C14 -0.1(5)
Fe1 C12 C13 C14 60.0(3)
C11 C12 C13 Fe1 -60.1(3)
C12 C13 C14 C15 -0.9(5)
Fe1 C13 C14 C15 59.0(3)
C12 C13 C14 Fe1 -59.9(3)
C13 C14 C15 C11 1.4(5)
Fe1 C14 C15 C11 60.1(3)
C13 C14 C15 Fe1 -58.7(3)
C12 C11 C15 C14 -1.5(4)
C10 C11 C15 C14 179.0(4)
Fe1 C11 C15 C14 -60.0(3)
C12 C11 C15 Fe1 58.5(3)
C10 C11 C15 Fe1 -121.0(4)
C20 C16 C17 C18 -1.2(5)
Fe1 C16 C17 C18 58.8(3)
C20 C16 C17 Fe1 -60.0(3)
C16 C17 C18 C19 0.9(5)
Fe1 C17 C18 C19 59.7(3)
C16 C17 C18 Fe1 -58.9(3)
C17 C18 C19 C20 -0.2(5)
Fe1 C18 C19 C20 59.7(3)
C17 C18 C19 Fe1 -59.9(3)
C18 C19 C20 C16 -0.5(5)
Fe1 C19 C20 C16 59.2(3)
C18 C19 C20 Fe1 -59.7(3)
C17 C16 C20 C19 1.0(5)
Fe1 C16 C20 C19 -59.3(3)
C17 C16 C20 Fe1 60.3(3)
B14 C21 C22 B17 70.9(4)
B15 C21 C22 B17 -0.3(4)
B16 C21 C22 B17 -40.0(3)
B13 C21 C22 B17 109.0(3)
B14 C21 C22 B18 3.7(4)
B15 C21 C22 B18 -67.6(4)
B16 C21 C22 B18 -107.2(3)
B13 C21 C22 B18 41.8(3)
B14 C21 C22 B13 -38.0(3)
B15 C21 C22 B13 -109.3(3)
B16 C21 C22 B13 -148.9(3)
B14 C21 C22 B16 110.9(4)
B15 C21 C22 B16 39.6(3)
B13 C21 C22 B16 148.9(3)
B14 C21 C22 S2 -136.6(3)
B15 C21 C22 S2 152.1(3)
B16 C21 C22 S2 112.5(3)
B13 C21 C22 S2 -98.5(3)
B18 B17 C22 C21 -103.7(3)
B16 B17 C22 C21 38.9(3)
B22 B17 C22 C21 -62.9(4)
B21 B17 C22 C21 -1.4(4)
B16 B17 C22 B18 142.5(3)
B22 B17 C22 B18 40.8(3)
B21 B17 C22 B18 102.3(4)
B18 B17 C22 B13 -36.0(3)
B16 B17 C22 B13 106.5(3)
B22 B17 C22 B13 4.8(4)
B21 B17 C22 B13 66.3(4)
B18 B17 C22 B16 -142.5(3)
B22 B17 C22 B16 -101.7(3)
B21 B17 C22 B16 -40.2(3)
B18 B17 C22 S2 107.0(4)
B16 B17 C22 S2 -110.4(3)
B22 B17 C22 S2 147.8(3)
B21 B17 C22 S2 -150.7(3)
B17 B18 C22 C21 102.4(3)
B19 B18 C22 C21 -1.4(4)
B22 B18 C22 C21 61.1(4)
B13 B18 C22 C21 -41.2(3)
B19 B18 C22 B17 -103.7(3)
B22 B18 C22 B17 -41.3(3)
B13 B18 C22 B17 -143.5(3)
B17 B18 C22 B13 143.5(3)
B19 B18 C22 B13 39.8(3)
B22 B18 C22 B13 102.3(3)
B17 B18 C22 B16 36.5(3)
B19 B18 C22 B16 -67.2(4)
B22 B18 C22 B16 -4.8(4)
B13 B18 C22 B16 -107.1(3)
B17 B18 C22 S2 -118.2(3)
B19 B18 C22 S2 138.1(3)
B22 B18 C22 S2 -159.5(3)
B13 B18 C22 S2 98.2(3)
B17 B16 C22 C21 -137.3(3)
B21 B16 C22 C21 -97.0(3)
B15 B16 C22 C21 -34.2(3)
C21 B16 C22 B17 137.3(3)
B21 B16 C22 B17 40.2(3)
B15 B16 C22 B17 103.0(3)
C21 B16 C22 B18 100.9(3)
B17 B16 C22 B18 -36.4(3)
B21 B16 C22 B18 3.9(4)
B15 B16 C22 B18 66.6(4)
C21 B16 C22 B13 30.2(3)
B17 B16 C22 B13 -107.0(4)
B21 B16 C22 B13 -66.8(4)
B15 B16 C22 B13 -4.0(4)
C21 B16 C22 S2 -105.1(3)
B17 B16 C22 S2 117.6(3)
B21 B16 C22 S2 157.9(3)
B15 B16 C22 S2 -139.4(3)
C21 C22 B13 C28 -107.9(3)
B17 C22 B13 C28 152.1(3)
B18 C22 B13 C28 116.3(3)
B16 C22 B13 C28 -137.5(3)
S2 C22 B13 C28 3.0(4)
B17 C22 B13 C21 -100.1(4)
B18 C22 B13 C21 -135.8(3)
B16 C22 B13 C21 -29.7(3)
S2 C22 B13 C21 110.9(3)
C21 C22 B13 B14 34.2(3)
B17 C22 B13 B14 -65.9(4)
B18 C22 B13 B14 -101.6(3)
B16 C22 B13 B14 4.5(4)
S2 C22 B13 B14 145.1(3)
C21 C22 B13 B19 96.3(3)
B17 C22 B13 B19 -3.8(4)
B18 C22 B13 B19 -39.5(3)
B16 C22 B13 B19 66.6(4)
S2 C22 B13 B19 -152.9(3)
C21 C22 B13 B18 135.8(3)
B17 C22 B13 B18 35.7(3)
B16 C22 B13 B18 106.1(3)
S2 C22 B13 B18 -113.3(3)
C22 C21 B13 C28 96.0(3)
B14 C21 B13 C28 -124.5(3)
B15 C21 B13 C28 -160.5(3)
B16 C21 B13 C28 126.4(3)
B14 C21 B13 C22 139.5(3)
B15 C21 B13 C22 103.5(4)
B16 C21 B13 C22 30.4(3)
C22 C21 B13 B14 -139.5(3)
B15 C21 B13 B14 -36.0(3)
B16 C21 B13 B14 -109.1(4)
C22 C21 B13 B19 -98.4(3)
B14 C21 B13 B19 41.1(3)
B15 C21 B13 B19 5.0(4)
B16 C21 B13 B19 -68.0(4)
C22 C21 B13 B18 -37.4(3)
B14 C21 B13 B18 102.1(3)
B15 C21 B13 B18 66.1(4)
B16 C21 B13 B18 -6.9(4)
C21 B14 B13 C28 94.8(4)
B19 B14 B13 C28 -132.9(5)
B20 B14 B13 C28 -169.9(4)
B15 B14 B13 C28 125.9(4)
C21 B14 B13 C22 -34.2(3)
B19 B14 B13 C22 98.1(3)
B20 B14 B13 C22 61.1(4)
B15 B14 B13 C22 -3.1(4)
B19 B14 B13 C21 132.3(3)
B20 B14 B13 C21 95.3(3)
B15 B14 B13 C21 31.1(3)
C21 B14 B13 B19 -132.3(3)
B20 B14 B13 B19 -37.0(3)
B15 B14 B13 B19 -101.2(3)
C21 B14 B13 B18 -94.6(3)
B19 B14 B13 B18 37.7(3)
B20 B14 B13 B18 0.7(4)
B15 B14 B13 B18 -63.5(4)
B14 B19 B13 C28 119.5(5)
B18 B19 B13 C28 -103.3(5)
B22 B19 B13 C28 -141.1(5)
B20 B19 B13 C28 156.5(4)
B14 B19 B13 C22 -98.3(3)
B18 B19 B13 C22 38.9(3)
B22 B19 B13 C22 1.1(4)
B20 B19 B13 C22 -61.3(4)
B14 B19 B13 C21 -39.5(3)
B18 B19 B13 C21 97.6(3)
B22 B19 B13 C21 59.9(4)
B20 B19 B13 C21 -2.6(4)
B18 B19 B13 B14 137.2(3)
B22 B19 B13 B14 99.4(4)
B20 B19 B13 B14 37.0(3)
B14 B19 B13 B18 -137.2(3)
B22 B19 B13 B18 -37.7(3)
B20 B19 B13 B18 -100.2(3)
C22 B18 B13 C28 -92.2(4)
B17 B18 B13 C28 -124.6(4)
B19 B18 B13 C28 133.7(4)
B22 B18 B13 C28 171.2(3)
B17 B18 B13 C22 -32.3(3)
B19 B18 B13 C22 -134.1(3)
B22 B18 B13 C22 -96.5(3)
C22 B18 B13 C21 36.9(3)
B17 B18 B13 C21 4.6(4)
B19 B18 B13 C21 -97.2(3)
B22 B18 B13 C21 -59.6(4)
C22 B18 B13 B14 96.1(3)
B17 B18 B13 B14 63.7(4)
B19 B18 B13 B14 -38.0(3)
B22 B18 B13 B14 -0.5(4)
C22 B18 B13 B19 134.1(3)
B17 B18 B13 B19 101.8(3)
B22 B18 B13 B19 37.5(3)
C22 B13 C28 C27 140.3(3)
C21 B13 C28 C27 79.1(4)
B14 B13 C28 C27 12.6(6)
B19 B13 C28 C27 -78.3(6)
B18 B13 C28 C27 -156.9(3)
C22 B13 C28 C29 -91.8(4)
C21 B13 C28 C29 -153.0(3)
B14 B13 C28 C29 140.5(4)
B19 B13 C28 C29 49.5(6)
B18 B13 C28 C29 -29.0(5)
C22 B13 C28 C23 19.0(4)
C21 B13 C28 C23 -42.2(4)
B14 B13 C28 C23 -108.7(4)
B19 B13 C28 C23 160.4(5)
B18 B13 C28 C23 81.8(4)
C27 C28 C29 C25 -48.3(3)
B13 C28 C29 C25 173.5(3)
C23 C28 C29 C25 57.8(3)
C28 C29 C25 C26 47.5(3)
C28 C29 C25 C24 -60.2(3)
C29 C28 C27 C26 32.7(4)
B13 C28 C27 C26 168.1(4)
C23 C28 C27 C26 -69.0(4)
C28 C27 C26 C25 -1.2(4)
C29 C25 C26 C27 -30.7(4)
C24 C25 C26 C27 72.0(4)
C27 C28 C23 C24 68.6(3)
C29 C28 C23 C24 -34.4(3)
B13 C28 C23 C24 -158.4(3)
C27 C28 C23 S2 -167.5(3)
C29 C28 C23 S2 89.6(3)
B13 C28 C23 S2 -34.4(4)
C28 C23 C24 C30 -123.6(3)
S2 C23 C24 C30 115.9(3)
C28 C23 C24 C25 -2.3(4)
S2 C23 C24 C25 -122.8(3)
C26 C25 C24 C30 57.5(4)
C29 C25 C24 C30 160.9(3)
C26 C25 C24 C23 -65.2(4)
C29 C25 C24 C23 38.2(4)
C23 C24 C30 O2 10.8(5)
C25 C24 C30 O2 -104.9(4)
C23 C24 C30 C32 -170.9(3)
C25 C24 C30 C32 73.4(4)
C35 C31 C32 C34 -0.4(4)
Fe3 C31 C32 C34 59.8(3)
C35 C31 C32 C30 -171.8(4)
Fe3 C31 C32 C30 -111.6(4)
C35 C31 C32 Fe3 -60.2(3)
O2 C30 C32 C34 -175.1(4)
C24 C30 C32 C34 6.6(6)
O2 C30 C32 C31 -5.7(6)
C24 C30 C32 C31 176.0(3)
O2 C30 C32 Fe3 -89.0(4)
C24 C30 C32 Fe3 92.7(4)
C35 C33 C34 C32 -0.3(4)
Fe3 C33 C34 C32 -58.6(3)
C35 C33 C34 Fe3 58.3(3)
C31 C32 C34 C33 0.4(4)
C30 C32 C34 C33 171.3(4)
Fe3 C32 C34 C33 59.9(3)
C31 C32 C34 Fe3 -59.5(3)
C30 C32 C34 Fe3 111.4(4)
C32 C31 C35 C33 0.2(5)
Fe3 C31 C35 C33 -59.2(3)
C32 C31 C35 Fe3 59.4(3)
C34 C33 C35 C31 0.1(5)
Fe3 C33 C35 C31 58.2(3)
C34 C33 C35 Fe3 -58.1(3)
C39 C36 C37 C40 1.7(4)
Fe3 C36 C37 C40 60.8(3)
C39 C36 C37 Fe3 -59.1(3)
C40 C38 C39 C36 3.9(5)
Fe3 C38 C39 C36 60.9(3)
C40 C38 C39 Fe3 -57.0(3)
C37 C36 C39 C38 -3.4(5)
Fe3 C36 C39 C38 -61.6(3)
C37 C36 C39 Fe3 58.1(3)
C39 C38 C40 C37 -2.7(5)
Fe3 C38 C40 C37 -60.1(3)
C39 C38 C40 Fe3 57.4(3)
C36 C37 C40 C38 0.5(4)
Fe3 C37 C40 C38 60.8(3)
C36 C37 C40 Fe3 -60.3(2)
C14 C13 Fe1 C16 166.6(2)
C12 C13 Fe1 C16 -74.2(3)
C14 C13 Fe1 C17 -177.7(7)
C12 C13 Fe1 C17 -58.5(9)
C14 C13 Fe1 C19 85.2(3)
C12 C13 Fe1 C19 -155.6(2)
C14 C13 Fe1 C18 53.2(4)
C12 C13 Fe1 C18 172.4(3)
C14 C13 Fe1 C20 127.8(2)
C12 C13 Fe1 C20 -112.9(2)
C12 C13 Fe1 C14 119.2(3)
C14 C13 Fe1 C12 -119.2(3)
C14 C13 Fe1 C15 -36.8(2)
C12 C13 Fe1 C15 82.5(2)
C14 C13 Fe1 C11 -80.6(2)
C12 C13 Fe1 C11 38.6(2)
C17 C16 Fe1 C13 175.3(2)
C20 C16 Fe1 C13 -66.6(3)
C20 C16 Fe1 C17 118.1(3)
C17 C16 Fe1 C19 -80.4(3)
C20 C16 Fe1 C19 37.7(2)
C17 C16 Fe1 C18 -36.6(2)
C20 C16 Fe1 C18 81.5(3)
C17 C16 Fe1 C20 -118.1(3)
C17 C16 Fe1 C14 -146.5(6)
C20 C16 Fe1 C14 -28.4(8)
C17 C16 Fe1 C12 133.4(2)
C20 C16 Fe1 C12 -108.5(2)
C17 C16 Fe1 C15 50.5(5)
C20 C16 Fe1 C15 168.6(3)
C17 C16 Fe1 C11 89.2(3)
C20 C16 Fe1 C11 -152.7(2)
C16 C17 Fe1 C13 -19.0(9)
C18 C17 Fe1 C13 -140.0(8)
C18 C17 Fe1 C16 -121.0(3)
C16 C17 Fe1 C19 82.8(3)
C18 C17 Fe1 C19 -38.1(2)
C16 C17 Fe1 C18 121.0(3)
C16 C17 Fe1 C20 38.7(2)
C18 C17 Fe1 C20 -82.2(2)
C16 C17 Fe1 C14 164.0(3)
C18 C17 Fe1 C14 43.1(4)
C16 C17 Fe1 C12 -68.1(3)
C18 C17 Fe1 C12 170.9(2)
C16 C17 Fe1 C15 -156.4(2)
C18 C17 Fe1 C15 82.6(3)
C16 C17 Fe1 C11 -111.5(2)
C18 C17 Fe1 C11 127.5(2)
C18 C19 Fe1 C13 -154.2(2)
C20 C19 Fe1 C13 87.0(3)
C18 C19 Fe1 C16 80.8(3)
C20 C19 Fe1 C16 -37.9(2)
C18 C19 Fe1 C17 37.7(2)
C20 C19 Fe1 C17 -81.0(3)
C20 C19 Fe1 C18 -118.7(4)
C18 C19 Fe1 C20 118.7(4)
C18 C19 Fe1 C14 -112.5(3)
C20 C19 Fe1 C14 128.8(2)
C18 C19 Fe1 C12 174.8(3)
C20 C19 Fe1 C12 56.1(4)
C18 C19 Fe1 C15 -74.2(3)
C20 C19 Fe1 C15 167.1(2)
C18 C19 Fe1 C11 -56.9(8)
C20 C19 Fe1 C11 -175.6(6)
C17 C18 Fe1 C13 166.6(3)
C19 C18 Fe1 C13 48.0(4)
C17 C18 Fe1 C16 36.4(2)
C19 C18 Fe1 C16 -82.3(3)
C19 C18 Fe1 C17 -118.6(3)
C17 C18 Fe1 C19 118.6(3)
C17 C18 Fe1 C20 80.6(2)
C19 C18 Fe1 C20 -38.0(2)
C17 C18 Fe1 C14 -158.3(2)
C19 C18 Fe1 C14 83.1(3)
C17 C18 Fe1 C12 -44.7(11)
C19 C18 Fe1 C12 -163.3(9)
C17 C18 Fe1 C15 -115.5(2)
C19 C18 Fe1 C15 125.9(2)
C17 C18 Fe1 C11 -76.2(3)
C19 C18 Fe1 C11 165.2(2)
C19 C20 Fe1 C13 -108.3(3)
C16 C20 Fe1 C13 132.5(2)
C19 C20 Fe1 C16 119.1(4)
C19 C20 Fe1 C17 81.4(3)
C16 C20 Fe1 C17 -37.7(2)
C16 C20 Fe1 C19 -119.1(4)
C19 C20 Fe1 C18 38.0(3)
C16 C20 Fe1 C18 -81.2(3)
C19 C20 Fe1 C14 -69.1(3)
C16 C20 Fe1 C14 171.8(2)
C19 C20 Fe1 C12 -150.7(2)
C16 C20 Fe1 C12 90.1(3)
C19 C20 Fe1 C15 -41.6(7)
C16 C20 Fe1 C15 -160.8(5)
C19 C20 Fe1 C11 177.8(3)
C16 C20 Fe1 C11 58.7(4)
C15 C14 Fe1 C13 -120.6(3)
C13 C14 Fe1 C16 -47.6(8)
C15 C14 Fe1 C16 -168.3(6)
C13 C14 Fe1 C17 179.1(3)
C15 C14 Fe1 C17 58.5(4)
C13 C14 Fe1 C19 -109.5(2)
C15 C14 Fe1 C19 129.9(2)
C13 C14 Fe1 C18 -151.6(2)
C15 C14 Fe1 C18 87.8(2)
C13 C14 Fe1 C20 -70.4(3)
C15 C14 Fe1 C20 168.9(2)
C13 C14 Fe1 C12 37.8(2)
C15 C14 Fe1 C12 -82.8(2)
C13 C14 Fe1 C15 120.6(3)
C13 C14 Fe1 C11 82.3(2)
C15 C14 Fe1 C11 -38.3(2)
C11 C12 Fe1 C13 118.0(3)
C13 C12 Fe1 C16 127.8(2)
C11 C12 Fe1 C16 -114.3(2)
C13 C12 Fe1 C17 167.1(2)
C11 C12 Fe1 C17 -74.9(3)
C13 C12 Fe1 C19 46.1(4)
C11 C12 Fe1 C19 164.1(3)
C13 C12 Fe1 C18 -154.8(9)
C11 C12 Fe1 C18 -36.8(11)
C13 C12 Fe1 C20 83.5(3)
C11 C12 Fe1 C20 -158.5(2)
C13 C12 Fe1 C14 -37.4(2)
C11 C12 Fe1 C14 80.6(2)
C13 C12 Fe1 C15 -80.7(2)
C11 C12 Fe1 C15 37.3(2)
C13 C12 Fe1 C11 -118.0(3)
C14 C15 Fe1 C13 36.7(2)
C11 C15 Fe1 C13 -81.5(2)
C14 C15 Fe1 C16 173.7(3)
C11 C15 Fe1 C16 55.5(4)
C14 C15 Fe1 C17 -151.4(2)
C11 C15 Fe1 C17 90.4(3)
C14 C15 Fe1 C19 -67.8(3)
C11 C15 Fe1 C19 174.0(2)
C14 C15 Fe1 C18 -109.1(2)
C11 C15 Fe1 C18 132.7(2)
C14 C15 Fe1 C20 -35.1(7)
C11 C15 Fe1 C20 -153.3(6)
C11 C15 Fe1 C14 -118.2(3)
C14 C15 Fe1 C12 80.6(2)
C11 C15 Fe1 C12 -37.7(2)
C14 C15 Fe1 C11 118.2(3)
C15 C11 Fe1 C13 81.5(2)
C12 C11 Fe1 C13 -38.3(2)
C10 C11 Fe1 C13 -160.3(3)
C15 C11 Fe1 C16 -154.5(2)
C12 C11 Fe1 C16 85.7(3)
C10 C11 Fe1 C16 -36.3(4)
C15 C11 Fe1 C17 -110.5(2)
C12 C11 Fe1 C17 129.7(2)
C10 C11 Fe1 C17 7.7(4)
C15 C11 Fe1 C19 -21.4(8)
C12 C11 Fe1 C19 -141.2(7)
C10 C11 Fe1 C19 96.7(7)
C15 C11 Fe1 C18 -67.8(3)
C12 C11 Fe1 C18 172.5(2)
C10 C11 Fe1 C18 50.4(4)
C15 C11 Fe1 C20 164.8(3)
C12 C11 Fe1 C20 45.0(4)
C10 C11 Fe1 C20 -77.0(5)
C15 C11 Fe1 C14 38.0(2)
C12 C11 Fe1 C14 -81.8(2)
C10 C11 Fe1 C14 156.2(4)
C15 C11 Fe1 C12 119.8(3)
C10 C11 Fe1 C12 -122.0(4)
C12 C11 Fe1 C15 -119.8(3)
C10 C11 Fe1 C15 118.2(4)
C35 C31 Fe3 C39 -43.3(10)
C32 C31 Fe3 C39 -162.0(8)
C35 C31 Fe3 C32 118.8(4)
C35 C31 Fe3 C37 -152.3(3)
C32 C31 Fe3 C37 89.0(3)
C35 C31 Fe3 C40 -108.6(3)
C32 C31 Fe3 C40 132.6(3)
C35 C31 Fe3 C36 173.1(3)
C32 C31 Fe3 C36 54.3(5)
C35 C31 Fe3 C34 79.8(3)
C32 C31 Fe3 C34 -39.0(2)
C32 C31 Fe3 C35 -118.8(4)
C35 C31 Fe3 C38 -70.4(3)
C32 C31 Fe3 C38 170.9(3)
C35 C31 Fe3 C33 36.6(3)
C32 C31 Fe3 C33 -82.2(3)
C38 C39 Fe3 C31 -33.6(10)
C36 C39 Fe3 C31 -153.0(8)
C38 C39 Fe3 C32 170.3(3)
C36 C39 Fe3 C32 50.9(5)
C38 C39 Fe3 C37 80.2(3)
C36 C39 Fe3 C37 -39.2(3)
C38 C39 Fe3 C40 35.9(3)
C36 C39 Fe3 C40 -83.6(3)
C38 C39 Fe3 C36 119.4(4)
C38 C39 Fe3 C34 -152.1(3)
C36 C39 Fe3 C34 88.5(3)
C38 C39 Fe3 C35 -69.2(4)
C36 C39 Fe3 C35 171.4(3)
C36 C39 Fe3 C38 -119.4(4)
C38 C39 Fe3 C33 -109.1(3)
C36 C39 Fe3 C33 131.5(3)
C34 C32 Fe3 C31 -117.6(3)
C30 C32 Fe3 C31 118.5(4)
C34 C32 Fe3 C39 55.1(4)
C31 C32 Fe3 C39 172.8(3)
C30 C32 Fe3 C39 -68.7(5)
C34 C32 Fe3 C37 134.2(2)
C31 C32 Fe3 C37 -108.2(3)
C30 C32 Fe3 C37 10.4(4)
C34 C32 Fe3 C40 174.0(2)
C31 C32 Fe3 C40 -68.3(3)
C30 C32 Fe3 C40 50.2(4)
C34 C32 Fe3 C36 88.8(3)
C31 C32 Fe3 C36 -153.6(3)
C30 C32 Fe3 C36 -35.0(4)
C31 C32 Fe3 C34 117.6(3)
C30 C32 Fe3 C34 -123.8(4)
C34 C32 Fe3 C35 -80.1(2)
C31 C32 Fe3 C35 37.6(2)
C30 C32 Fe3 C35 156.1(4)
C34 C32 Fe3 C38 -165.2(11)
C31 C32 Fe3 C38 -47.5(12)
C30 C32 Fe3 C38 71.0(12)
C34 C32 Fe3 C33 -36.9(2)
C31 C32 Fe3 C33 80.8(3)
C30 C32 Fe3 C33 -160.7(4)
C40 C37 Fe3 C31 88.1(3)
C36 C37 Fe3 C31 -156.0(2)
C40 C37 Fe3 C39 -79.7(3)
C36 C37 Fe3 C39 36.2(2)
C40 C37 Fe3 C32 132.6(3)
C36 C37 Fe3 C32 -111.5(2)
C36 C37 Fe3 C40 115.9(3)
C40 C37 Fe3 C36 -115.9(3)
C40 C37 Fe3 C34 172.7(3)
C36 C37 Fe3 C34 -71.5(3)
C40 C37 Fe3 C35 53.7(4)
C36 C37 Fe3 C35 169.6(3)
C40 C37 Fe3 C38 -38.6(3)
C36 C37 Fe3 C38 77.2(2)
C40 C37 Fe3 C33 -158.5(10)
C36 C37 Fe3 C33 -42.6(11)
C38 C40 Fe3 C31 134.4(3)
C37 C40 Fe3 C31 -108.5(3)
C38 C40 Fe3 C39 -33.8(3)
C37 C40 Fe3 C39 83.3(3)
C38 C40 Fe3 C32 174.9(3)
C37 C40 Fe3 C32 -68.0(3)
C38 C40 Fe3 C37 -117.1(4)
C38 C40 Fe3 C36 -76.3(3)
C37 C40 Fe3 C36 40.8(3)
C38 C40 Fe3 C34 -157.0(11)
C37 C40 Fe3 C34 -39.9(12)
C38 C40 Fe3 C35 91.4(3)
C37 C40 Fe3 C35 -151.5(2)
C37 C40 Fe3 C38 117.1(4)
C38 C40 Fe3 C33 56.8(4)
C37 C40 Fe3 C33 173.9(3)
C39 C36 Fe3 C31 168.8(3)
C37 C36 Fe3 C31 49.3(4)
C37 C36 Fe3 C39 -119.5(3)
C39 C36 Fe3 C32 -153.6(3)
C37 C36 Fe3 C32 86.9(3)
C39 C36 Fe3 C37 119.5(3)
C39 C36 Fe3 C40 80.2(3)
C37 C36 Fe3 C40 -39.3(2)
C39 C36 Fe3 C34 -108.7(3)
C37 C36 Fe3 C34 131.8(2)
C39 C36 Fe3 C35 -33.1(9)
C37 C36 Fe3 C35 -152.6(7)
C39 C36 Fe3 C38 36.2(3)
C37 C36 Fe3 C38 -83.3(3)
C39 C36 Fe3 C33 -68.5(3)
C37 C36 Fe3 C33 172.0(2)
C33 C34 Fe3 C31 -80.7(2)
C32 C34 Fe3 C31 39.1(2)
C33 C34 Fe3 C39 88.1(3)
C32 C34 Fe3 C39 -152.1(2)
C33 C34 Fe3 C32 -119.8(3)
C33 C34 Fe3 C37 173.3(3)
C32 C34 Fe3 C37 -66.9(3)
C33 C34 Fe3 C40 -152.0(11)
C32 C34 Fe3 C40 -32.2(12)
C33 C34 Fe3 C36 130.3(3)
C32 C34 Fe3 C36 -109.9(3)
C33 C34 Fe3 C35 -37.1(2)
C32 C34 Fe3 C35 82.7(2)
C33 C34 Fe3 C38 55.9(4)
C32 C34 Fe3 C38 175.6(3)
C32 C34 Fe3 C33 119.8(3)
C33 C35 Fe3 C31 120.7(4)
C31 C35 Fe3 C39 169.2(2)
C33 C35 Fe3 C39 -70.0(3)
C31 C35 Fe3 C32 -38.8(3)
C33 C35 Fe3 C32 82.0(3)
C31 C35 Fe3 C37 51.9(4)
C33 C35 Fe3 C37 172.6(3)
C31 C35 Fe3 C40 87.8(3)
C33 C35 Fe3 C40 -151.5(2)
C31 C35 Fe3 C36 -163.9(7)
C33 C35 Fe3 C36 -43.1(9)
C31 C35 Fe3 C34 -83.7(3)
C33 C35 Fe3 C34 37.0(2)
C31 C35 Fe3 C38 131.4(3)
C33 C35 Fe3 C38 -107.8(3)
C31 C35 Fe3 C33 -120.7(4)
C39 C38 Fe3 C31 171.2(3)
C40 C38 Fe3 C31 -65.5(3)
C40 C38 Fe3 C39 123.4(4)
C39 C38 Fe3 C32 -147.8(10)
C40 C38 Fe3 C32 -24.4(12)
C39 C38 Fe3 C37 -84.1(3)
C40 C38 Fe3 C37 39.2(3)
C39 C38 Fe3 C40 -123.4(4)
C39 C38 Fe3 C36 -37.4(3)
C40 C38 Fe3 C36 86.0(3)
C39 C38 Fe3 C34 50.5(5)
C40 C38 Fe3 C34 173.9(3)
C39 C38 Fe3 C35 130.6(3)
C40 C38 Fe3 C35 -106.1(3)
C39 C38 Fe3 C33 87.2(3)
C40 C38 Fe3 C33 -149.5(3)
C34 C33 Fe3 C31 83.2(2)
C35 C33 Fe3 C31 -36.9(2)
C34 C33 Fe3 C39 -109.3(2)
C35 C33 Fe3 C39 130.6(2)
C34 C33 Fe3 C32 38.2(2)
C35 C33 Fe3 C32 -81.9(3)
C34 C33 Fe3 C37 -33.7(11)
C35 C33 Fe3 C37 -153.8(10)
C34 C33 Fe3 C40 172.7(3)
C35 C33 Fe3 C40 52.6(4)
C34 C33 Fe3 C36 -70.8(3)
C35 C33 Fe3 C36 169.2(2)
C35 C33 Fe3 C34 -120.1(3)
C34 C33 Fe3 C35 120.1(3)
C34 C33 Fe3 C38 -149.9(2)
C35 C33 Fe3 C38 90.0(3)
C1 C2 S1 C3 -48.5(3)
B8 C2 S1 C3 163.2(3)
B6 C2 S1 C3 19.0(3)
B7 C2 S1 C3 87.5(3)
B3 C2 S1 C3 -118.8(3)
C4 C3 S1 C2 -147.4(3)
C8 C3 S1 C2 -30.5(3)
C21 C22 S2 C23 47.7(3)
B17 C22 S2 C23 -164.9(4)
B18 C22 S2 C23 -89.4(3)
B13 C22 S2 C23 -19.9(3)
B16 C22 S2 C23 117.7(3)
C24 C23 S2 C22 149.6(3)
C28 C23 S2 C22 32.5(3)
